data_4085350
loop_
_publ_author_name
'Burlakov, Vladimir V.'
'Bogdanov, Vyacheslav S.'
'Arndt, Perdita'
'Baumann, Wolfgang'
'Spannenberg, Anke'
'Lyssenko, Konstantin A.'
'Ananyev, Ivan V.'
'Rosenthal, Uwe'
'Shur, Vladimir B.'

_publ_section_title
;
 Thermal Isomerization of the Buchwald Seven-Membered Zirconacyclocumulene
 and Its Interaction with Acetylenes. Synthesis and Structures of Novel
 Seven-Membered Zirconacyclocumulene Complexes
;
_journal_issue 11
_journal_name_full Organometallics
_journal_page_first 2471
_journal_paper_doi 10.1021/om501205s
_journal_volume 34
_journal_year 2015
_chemical_formula_moiety '2(C30 H46 Si4 Zr), 0.5(C30 H46 Si4 Zr), 0.5(C30 H46 Si4 Zr)'
_chemical_formula_sum 'C30 H46 Si4 Zr'
_chemical_formula_weight 608.48
_chemical_name_systematic
; 
 ? 
;
_space_group_IT_number 11
_symmetry_cell_setting monoclinic
_symmetry_space_group_name_Hall '-P 2yb'
_symmetry_space_group_name_H-M 'P 1 21/m 1'
_atom_sites_solution_hydrogens geom
_atom_sites_solution_primary direct
_atom_sites_solution_secondary difmap
_audit_creation_method SHELXL-97
_cell_angle_alpha 90.00
_cell_angle_beta 101.149(4)
_cell_angle_gamma 90.00
_cell_formula_units_Z 8
_cell_length_a 14.014(3)
_cell_length_b 23.494(5)
_cell_length_c 20.568(4)
_cell_measurement_reflns_used 973
_cell_measurement_temperature 100(2)
_cell_measurement_theta_max 27
_cell_measurement_theta_min 3
_cell_volume 6644(2)
_computing_cell_refinement 'Bruker SAINT'
_computing_data_collection 'Bruker APEX II'
_computing_data_reduction 'Bruker SAINT'
_computing_molecular_graphics 'Bruker SHELXTL'
_computing_publication_material 'Bruker SHELXTL'
_computing_structure_refinement 'SHELXL-97 (Sheldrick, 1997)'
_computing_structure_solution 'SHELXS-97 (Sheldrick, 1997)'
_diffrn_ambient_temperature 100(2)
_diffrn_measured_fraction_theta_full 0.995
_diffrn_measured_fraction_theta_max 0.995
_diffrn_measurement_device_type 'Bruker APEX II CCD area detector''
_diffrn_measurement_method 'omega scans'
_diffrn_radiation_monochromator graphite
_diffrn_radiation_source 'fine-focus sealed tube'
_diffrn_radiation_type MoK\a
_diffrn_radiation_wavelength 0.71073
_diffrn_reflns_av_R_equivalents 0.1615
_diffrn_reflns_av_sigmaI/netI 0.1667
_diffrn_reflns_limit_h_max 17
_diffrn_reflns_limit_h_min -17
_diffrn_reflns_limit_k_max 30
_diffrn_reflns_limit_k_min -30
_diffrn_reflns_limit_l_max 26
_diffrn_reflns_limit_l_min -21
_diffrn_reflns_number 57448
_diffrn_reflns_theta_full 27.00
_diffrn_reflns_theta_max 27.00
_diffrn_reflns_theta_min 1.33
_exptl_absorpt_coefficient_mu 0.492
_exptl_absorpt_correction_T_max 0.995
_exptl_absorpt_correction_T_min 0.962
_exptl_absorpt_correction_type multi-scan
_exptl_absorpt_process_details SADABS
_exptl_crystal_colour brown
_exptl_crystal_density_diffrn 1.217
_exptl_crystal_density_method 'not measured'
_exptl_crystal_description needle
_exptl_crystal_F_000 2562
_exptl_crystal_size_max 0.08
_exptl_crystal_size_mid 0.04
_exptl_crystal_size_min 0.01
_refine_diff_density_max 0.736
_refine_diff_density_min -0.959
_refine_diff_density_rms 0.117
_refine_ls_extinction_method none
_refine_ls_goodness_of_fit_ref 1.043
_refine_ls_hydrogen_treatment constr
_refine_ls_matrix_type full
_refine_ls_number_parameters 749
_refine_ls_number_reflns 14796
_refine_ls_number_restraints 87
_refine_ls_restrained_S_all 1.044
_refine_ls_R_factor_all 0.1641
_refine_ls_R_factor_gt 0.0759
_refine_ls_shift/su_max 0.001
_refine_ls_shift/su_mean 0.000
_refine_ls_structure_factor_coef Fsqd
_refine_ls_weighting_details 'calc w=1/[\s^2^(Fo^2^)+(0.0372P)^2^+9.9135P] where P=(Fo^2^+2Fc^2^)/3'
_refine_ls_weighting_scheme calc
_refine_ls_wR_factor_gt 0.1359
_refine_ls_wR_factor_ref 0.1612
_reflns_number_gt 7797
_reflns_number_total 14796
_reflns_threshold_expression I>2\s(I)
_cod_data_source_file om501205s_si_002.cif
_cod_data_source_block complex_8
_cod_depositor_comments
;
The following automatic conversions were performed:

'_symmetry_cell_setting' value 'Monoclinic' changed to 'monoclinic'
according to
/usr/data/users/saulius/crontab/automatic-downloads/rss-feeds/ACS/lib/dictionaries/cif_core.dic
dictionary named 'cif_core.dic' version 2.4.2 from 2011-04-26.

Automatic conversion script
Id: cif_fix_values 3008 2015-01-20 13:52:24Z robertas 

 Adding full bibliography for 4085350--4085354.cif.
;
_cod_original_sg_symbol_H-M 'P 21/m'
_cod_database_code 4085350

loop_
_symmetry_equiv_pos_as_xyz
'x, y, z'
'-x, y+1/2, -z'
'-x, -y, -z'
'x, -y-1/2, z'

loop_
_atom_site_label
_atom_site_type_symbol
_atom_site_fract_x
_atom_site_fract_y
_atom_site_fract_z
_atom_site_U_iso_or_equiv
_atom_site_adp_type
_atom_site_occupancy
_atom_site_symmetry_multiplicity
_atom_site_calc_flag
_atom_site_refinement_flags
_atom_site_disorder_assembly
_atom_site_disorder_group
Zr1 Zr 0.38117(4) 0.01096(2) 0.33162(3) 0.01784(14) Uani 1 1 d . A .
Si1 Si 0.16283(12) 0.01583(8) 0.44335(9) 0.0243(4) Uani 1 1 d . . .
Si2 Si 0.08788(12) -0.00806(9) 0.14208(9) 0.0309(5) Uani 1 1 d . A .
Si3 Si 0.33827(13) -0.02429(8) 0.08019(9) 0.0307(5) Uani 1 1 d . . .
Si4 Si 0.70506(13) -0.00053(9) 0.20480(10) 0.0375(5) Uani 1 1 d . A .
C1 C 0.2315(4) 0.0120(3) 0.3758(3) 0.0243(14) Uani 1 1 d . . .
C2 C 0.2066(4) 0.0040(2) 0.3129(3) 0.0211(14) Uani 1 1 d . . .
C3 C 0.2292(4) -0.0014(3) 0.2540(3) 0.0257(15) Uani 1 1 d . A .
C4 C 0.2193(4) -0.0087(3) 0.1880(3) 0.0252(14) Uani 1 1 d . . .
C5 C 0.3145(4) -0.0111(3) 0.1657(3) 0.0239(14) Uani 1 1 d . A .
C6 C 0.3924(4) -0.0037(2) 0.2184(3) 0.0205(14) Uani 1 1 d . . .
C7 C 0.4897(4) -0.0048(3) 0.2076(3) 0.0277(15) Uani 1 1 d . A .
C8 C 0.5765(4) -0.0034(3) 0.2074(3) 0.0307(16) Uani 1 1 d . . .
C9 C 0.0337(5) 0.0032(4) 0.4068(4) 0.056(2) Uani 1 1 d . . .
H9A H 0.0133 0.0292 0.3695 0.084 Uiso 1 1 calc R . .
H9B H -0.0061 0.0099 0.4404 0.084 Uiso 1 1 calc R . .
H9C H 0.0251 -0.0362 0.3912 0.084 Uiso 1 1 calc R . .
C10 C 0.2077(6) -0.0386(4) 0.5072(4) 0.061(3) Uani 1 1 d . . .
H10A H 0.2742 -0.0291 0.5292 0.091 Uiso 1 1 calc R . .
H10B H 0.2070 -0.0760 0.4861 0.091 Uiso 1 1 calc R . .
H10C H 0.1655 -0.0393 0.5400 0.091 Uiso 1 1 calc R . .
C11 C 0.1785(6) 0.0862(3) 0.4832(4) 0.051(2) Uani 1 1 d . . .
H11A H 0.1561 0.1158 0.4501 0.077 Uiso 1 1 calc R . .
H11B H 0.2474 0.0923 0.5023 0.077 Uiso 1 1 calc R . .
H11C H 0.1404 0.0881 0.5184 0.077 Uiso 1 1 calc R . .
C12 C 0.0109(5) 0.0116(4) 0.2035(4) 0.065(3) Uani 1 1 d . . .
H12A H 0.0181 -0.0173 0.2385 0.097 Uiso 1 1 calc R A .
H12B H -0.0574 0.0137 0.1811 0.097 Uiso 1 1 calc R . .
H12C H 0.0317 0.0486 0.2231 0.097 Uiso 1 1 calc R . .
C13 C 0.0469(5) -0.0798(3) 0.1098(3) 0.0400(19) Uani 1 1 d . . .
H13A H 0.0621 -0.1078 0.1456 0.060 Uiso 1 1 calc R A .
H13B H 0.0805 -0.0901 0.0739 0.060 Uiso 1 1 calc R . .
H13C H -0.0234 -0.0792 0.0929 0.060 Uiso 1 1 calc R . .
C14 C 0.0677(7) 0.0475(3) 0.0768(4) 0.070(3) Uani 1 1 d . . .
H14A H 0.0327 0.0310 0.0352 0.105 Uiso 1 1 calc R A .
H14B H 0.1306 0.0623 0.0703 0.105 Uiso 1 1 calc R . .
H14C H 0.0292 0.0786 0.0904 0.105 Uiso 1 1 calc R . .
C15 C 0.4200(6) -0.0869(3) 0.0810(4) 0.063(3) Uani 1 1 d . A .
H15A H 0.4819 -0.0795 0.1112 0.094 Uiso 1 1 calc R . .
H15B H 0.4318 -0.0936 0.0362 0.094 Uiso 1 1 calc R . .
H15C H 0.3892 -0.1206 0.0961 0.094 Uiso 1 1 calc R . .
C16 C 0.3961(5) 0.0394(3) 0.0526(4) 0.047(2) Uani 1 1 d . A .
H16A H 0.4584 0.0464 0.0825 0.071 Uiso 1 1 calc R . .
H16B H 0.3534 0.0724 0.0530 0.071 Uiso 1 1 calc R . .
H16C H 0.4072 0.0334 0.0075 0.071 Uiso 1 1 calc R . .
C17 C 0.235(3) -0.0552(13) 0.020(2) 0.059(9) Uani 0.50 1 d P A 1
H17A H 0.2200 -0.0931 0.0354 0.089 Uiso 0.50 1 calc PR A 1
H17B H 0.2532 -0.0584 -0.0234 0.089 Uiso 0.50 1 calc PR A 1
H17C H 0.1782 -0.0306 0.0170 0.089 Uiso 0.50 1 calc PR A 1
C17' C 0.225(3) -0.0264(13) 0.010(2) 0.059(9) Uani 0.50 1 d P A 2
H17D H 0.1870 0.0084 0.0109 0.089 Uiso 0.50 1 calc PR A 2
H17E H 0.1850 -0.0595 0.0159 0.089 Uiso 0.50 1 calc PR A 2
H17F H 0.2455 -0.0293 -0.0330 0.089 Uiso 0.50 1 calc PR A 2
C18 C 0.7749(4) -0.0096(3) 0.2907(3) 0.0378(18) Uani 1 1 d . . .
H18A H 0.7562 0.0202 0.3191 0.057 Uiso 1 1 calc R A .
H18B H 0.8447 -0.0067 0.2906 0.057 Uiso 1 1 calc R . .
H18C H 0.7608 -0.0470 0.3076 0.057 Uiso 1 1 calc R . .
C19 C 0.7372(5) -0.0590(4) 0.1511(4) 0.061(3) Uani 1 1 d . . .
H19A H 0.6872 -0.0617 0.1107 0.091 Uiso 1 1 calc R A .
H19B H 0.7409 -0.0952 0.1752 0.091 Uiso 1 1 calc R . .
H19C H 0.8003 -0.0509 0.1393 0.091 Uiso 1 1 calc R . .
C20 C 0.7281(5) 0.0696(4) 0.1700(4) 0.057(2) Uani 1 1 d . . .
H20A H 0.7074 0.0999 0.1971 0.085 Uiso 1 1 calc R A .
H20B H 0.6914 0.0726 0.1245 0.085 Uiso 1 1 calc R . .
H20C H 0.7978 0.0736 0.1701 0.085 Uiso 1 1 calc R . .
C21 C 0.3548(5) 0.1149(3) 0.3049(4) 0.0379(17) Uani 1 1 d U . .
H21A H 0.2967 0.1313 0.2747 0.046 Uiso 1 1 calc R A .
C22 C 0.3665(5) 0.1111(3) 0.3741(4) 0.0336(16) Uani 1 1 d U A .
H22A H 0.3189 0.1243 0.4013 0.040 Uiso 1 1 calc R . .
C23 C 0.4603(5) 0.0925(3) 0.3981(3) 0.0319(16) Uani 1 1 d U . .
H23A H 0.4925 0.0909 0.4459 0.038 Uiso 1 1 calc R A .
C24 C 0.5076(5) 0.0868(3) 0.3442(4) 0.0388(18) Uani 1 1 d U A .
H24A H 0.5789 0.0802 0.3476 0.047 Uiso 1 1 calc R . .
C25 C 0.4424(6) 0.1013(3) 0.2864(4) 0.0403(18) Uani 1 1 d U A .
H25A H 0.4584 0.1064 0.2414 0.048 Uiso 1 1 calc R . .
C26 C 0.4073(4) -0.0659(3) 0.4184(3) 0.0294(15) Uani 1 1 d U . .
H26A H 0.3752 -0.0682 0.4577 0.035 Uiso 1 1 calc R A .
C27 C 0.3760(5) -0.0932(3) 0.3575(4) 0.0329(16) Uani 1 1 d U A .
H27A H 0.3172 -0.1181 0.3462 0.040 Uiso 1 1 calc R . .
C28 C 0.4478(5) -0.0877(3) 0.3195(3) 0.0353(16) Uani 1 1 d U . .
H28A H 0.4491 -0.1077 0.2768 0.042 Uiso 1 1 calc R A .
C29 C 0.5232(4) -0.0556(3) 0.3559(3) 0.0295(15) Uani 1 1 d U A .
H29A H 0.5880 -0.0491 0.3436 0.035 Uiso 1 1 calc R . .
C30 C 0.4991(4) -0.0422(3) 0.4177(3) 0.0266(14) Uani 1 1 d U A .
H30A H 0.5438 -0.0250 0.4565 0.032 Uiso 1 1 calc R . .
Zr1A Zr 0.85427(6) 0.2500 0.32899(4) 0.0210(2) Uani 1 2 d S . .
Si1A Si 0.63307(16) 0.2500 0.43720(12) 0.0185(5) Uani 1 2 d S . .
Si2A Si 0.56149(16) 0.2500 0.13532(13) 0.0231(6) Uani 1 2 d S . .
Si3A Si 0.81315(19) 0.2500 0.07463(14) 0.0388(8) Uani 1 2 d S . .
Si4A Si 1.17692(17) 0.2500 0.19917(13) 0.0299(7) Uani 1 2 d S . .
C1A C 0.7062(5) 0.2500 0.3708(4) 0.0196(19) Uani 1 2 d S . .
C2A C 0.6805(5) 0.2500 0.3082(4) 0.0195(19) Uani 1 2 d SU . .
C3A C 0.7011(5) 0.2500 0.2490(4) 0.024(2) Uani 1 2 d S . .
C4A C 0.6908(6) 0.2500 0.1830(4) 0.023(2) Uani 1 2 d S . .
C5A C 0.7874(6) 0.2500 0.1615(4) 0.025(2) Uani 1 2 d S . .
C6A C 0.8646(5) 0.2500 0.2144(4) 0.0175(18) Uani 1 2 d SU . .
C7A C 0.9618(6) 0.2500 0.2042(4) 0.026(2) Uani 1 2 d S . .
C8A C 1.0475(6) 0.2500 0.2027(5) 0.034(2) Uani 1 2 d S . .
C9A C 0.6626(4) 0.1859(3) 0.4904(3) 0.0272(15) Uani 1 1 d . . .
H9AA H 0.7289 0.1892 0.5162 0.041 Uiso 1 1 calc R . .
H9AB H 0.6577 0.1519 0.4624 0.041 Uiso 1 1 calc R . .
H9AC H 0.6166 0.1829 0.5206 0.041 Uiso 1 1 calc R . .
C10A C 0.5024(5) 0.2500 0.3952(4) 0.023(2) Uani 1 2 d S . .
H10D H 0.4892 0.2166 0.3680 0.035 Uiso 0.50 1 d PR . .
H10E H 0.4617 0.2500 0.4279 0.035 Uiso 1 2 d SR . .
C11A C 0.4823(7) 0.2500 0.1982(5) 0.048(3) Uani 1 2 d SU . .
H11D H 0.4952 0.2834 0.2254 0.073 Uiso 0.50 1 d PR . .
H11E H 0.4152 0.2500 0.1762 0.073 Uiso 1 2 d SR . .
C12A C 0.5339(6) 0.1836(3) 0.0858(4) 0.054(2) Uani 1 1 d . . .
H12D H 0.5804 0.1794 0.0561 0.081 Uiso 1 1 calc R . .
H12E H 0.4677 0.1858 0.0595 0.081 Uiso 1 1 calc R . .
H12F H 0.5390 0.1508 0.1156 0.081 Uiso 1 1 calc R . .
C13A C 0.7061(9) 0.2708(6) 0.0057(6) 0.044(5) Uani 0.50 1 d P . 1
H13D H 0.7006 0.3115 0.0023 0.066 Uiso 0.50 1 d PR . 1
H13E H 0.7153 0.2499 -0.0359 0.066 Uiso 1 2 d SR . 1
H13F H 0.6477 0.2499 0.0168 0.066 Uiso 1 2 d SR . 1
C14A C 0.8846(6) 0.1848(3) 0.0624(4) 0.065(3) Uani 1 1 d . . .
H14D H 0.9439 0.1833 0.0965 0.098 Uiso 1 1 calc R . .
H14E H 0.9019 0.1861 0.0185 0.098 Uiso 1 1 calc R . .
H14F H 0.8452 0.1508 0.0657 0.098 Uiso 1 1 calc R . .
C15A C 1.2030(5) 0.1852(3) 0.1545(4) 0.048(2) Uani 1 1 d . . .
H15D H 1.1650 0.1860 0.1092 0.073 Uiso 1 1 calc R . .
H15E H 1.1853 0.1514 0.1775 0.073 Uiso 1 1 calc R . .
H15F H 1.2724 0.1839 0.1531 0.073 Uiso 1 1 calc R . .
C16A C 1.2454(6) 0.2500 0.2873(4) 0.029(2) Uani 1 2 d S . .
H16D H 1.2284 0.2834 0.3095 0.044 Uiso 0.50 1 d PR . .
H16F H 1.3143 0.2500 0.2880 0.044 Uiso 1 2 d SR . .
C17A C 0.9894(6) 0.1789(4) 0.3452(4) 0.061(3) Uani 1 1 d U . .
H17G H 1.0570 0.1863 0.3383 0.073 Uiso 1 1 calc R . .
C18A C 0.9155(6) 0.1546(3) 0.2995(4) 0.053(2) Uani 1 1 d U . .
H18D H 0.9206 0.1420 0.2539 0.064 Uiso 1 1 calc R . .
C19A C 0.8369(6) 0.1434(3) 0.3311(5) 0.056(2) Uani 1 1 d U . .
H19D H 0.7771 0.1212 0.3120 0.068 Uiso 1 1 calc R . .
C20A C 0.8644(6) 0.1609(3) 0.3968(4) 0.053(2) Uani 1 1 d U . .
H20D H 0.8270 0.1534 0.4327 0.063 Uiso 1 1 calc R . .
C21A C 0.9583(6) 0.1829(4) 0.4065(4) 0.064(3) Uani 1 1 d U . .
H21B H 1.0000 0.1931 0.4501 0.077 Uiso 1 1 calc R . .
Zr1B Zr 0.01093(6) 0.2500 0.69144(5) 0.0335(3) Uani 1 2 d S . .
Si1B Si -0.23822(17) 0.2500 0.76728(14) 0.0326(7) Uani 1 2 d S . .
Si2B Si 0.18504(18) 0.2500 0.93309(13) 0.0270(6) Uani 1 2 d S . .
Si3B Si 0.37013(17) 0.2500 0.80767(14) 0.0312(7) Uani 1 2 d SU . .
Si4B Si 0.33019(16) 0.2500 0.55275(12) 0.0197(5) Uani 1 2 d S . .
C1B C -0.1083(6) 0.2500 0.7616(4) 0.028(2) Uani 1 2 d S B .
C2B C -0.0258(6) 0.2500 0.8004(4) 0.024(2) Uani 1 2 d S B .
C3B C 0.0706(6) 0.2500 0.8076(4) 0.026(2) Uani 1 2 d S B .
C4B C 0.1641(6) 0.2500 0.8393(5) 0.027(2) Uani 1 2 d S . .
C5B C 0.2317(5) 0.2500 0.7920(4) 0.0193(19) Uani 1 2 d SU B .
C6B C 0.1843(6) 0.2500 0.7265(4) 0.023(2) Uani 1 2 d S B .
C7B C 0.2340(6) 0.2500 0.6730(5) 0.024(2) Uani 1 2 d S . .
C8B C 0.2678(6) 0.2500 0.6228(5) 0.027(2) Uani 1 2 d S B .
C9B C -0.3165(6) 0.2500 0.6834(4) 0.038(3) Uani 1 2 d S B .
H9BA H -0.3042 0.2166 0.6593 0.057 Uiso 0.50 1 d PR . .
H9BB H -0.3832 0.2500 0.6888 0.057 Uiso 1 2 d SR . .
C10B C -0.2627(5) 0.1849(3) 0.8130(4) 0.050(2) Uani 1 1 d . B .
H10F H -0.2576 0.1513 0.7858 0.074 Uiso 1 1 calc R . .
H10G H -0.3283 0.1871 0.8227 0.074 Uiso 1 1 calc R . .
H10H H -0.2150 0.1822 0.8546 0.074 Uiso 1 1 calc R . .
C11B C 0.0627(6) 0.2500 0.9569(5) 0.039(3) Uani 1 2 d S . .
H11F H 0.0695 0.2500 1.0042 0.058 Uiso 1 2 d SR B .
H11G H 0.0275 0.2834 0.9390 0.058 Uiso 0.50 1 d PR . .
C12B C 0.2478(5) 0.1840(3) 0.9670(4) 0.049(2) Uani 1 1 d . . .
H12G H 0.2877 0.1918 1.0107 0.074 Uiso 1 1 calc R B .
H12H H 0.2895 0.1704 0.9371 0.074 Uiso 1 1 calc R . .
H12I H 0.1994 0.1548 0.9712 0.074 Uiso 1 1 calc R . .
C13B C 0.4348(7) 0.2500 0.8976(5) 0.051(3) Uani 1 2 d SU . .
H13G H 0.5040 0.2500 0.8995 0.076 Uiso 1 2 d SR . .
H13H H 0.4168 0.2834 0.9194 0.076 Uiso 0.50 1 d PR . .
C14B C 0.4134(5) 0.1854(3) 0.7712(4) 0.045(2) Uani 1 1 d . . .
H14G H 0.4834 0.1887 0.7721 0.067 Uiso 1 1 calc R . .
H14H H 0.3787 0.1812 0.7253 0.067 Uiso 1 1 calc R . .
H14I H 0.4012 0.1520 0.7970 0.067 Uiso 1 1 calc R . .
C15B C 0.4066(4) 0.1858(3) 0.5573(3) 0.0307(16) Uani 1 1 d . . .
H15G H 0.4653 0.1910 0.5915 0.046 Uiso 1 1 calc R . .
H15H H 0.4252 0.1794 0.5143 0.046 Uiso 1 1 calc R . .
H15I H 0.3701 0.1529 0.5685 0.046 Uiso 1 1 calc R . .
C16B C 0.2355(6) 0.2500 0.4749(4) 0.028(2) Uani 1 2 d S . .
H16E H 0.1955 0.2166 0.4734 0.042 Uiso 0.50 1 d PR . .
H16H H 0.2677 0.2500 0.4376 0.042 Uiso 1 2 d SR . .
C17B C -0.0080(17) 0.1481(8) 0.6913(10) 0.059(4) Uani 0.60 1 d PU B 1
H17H H -0.0041 0.1308 0.7335 0.071 Uiso 0.60 1 calc PR B 1
C18B C 0.0711(17) 0.1589(17) 0.6560(13) 0.051(6) Uani 0.60 1 d PU B 1
H18E H 0.1363 0.1464 0.6698 0.062 Uiso 0.60 1 calc PR B 1
C19B C 0.0380(11) 0.1887(6) 0.6020(8) 0.043(4) Uani 0.60 1 d PU B 1
H19E H 0.0762 0.2036 0.5725 0.052 Uiso 0.60 1 calc PR B 1
C20B C -0.0616(10) 0.1946(7) 0.5955(8) 0.059(4) Uani 0.60 1 d PU B 1
H20E H -0.1030 0.2133 0.5599 0.071 Uiso 0.60 1 calc PR B 1
C21B C -0.0917(13) 0.1692(9) 0.6484(10) 0.065(5) Uani 0.60 1 d PU B 1
H21C H -0.1568 0.1663 0.6549 0.078 Uiso 0.60 1 calc PR B 1
C17C C 0.0291(14) 0.3640(13) 0.7161(11) 0.028(5) Uani 0.40 1 d PU C 2
H17I H 0.0499 0.3786 0.7596 0.033 Uiso 0.40 1 calc PR C 2
C18C C 0.089(2) 0.350(2) 0.6736(18) 0.030(6) Uani 0.40 1 d PU C 2
H18F H 0.1578 0.3478 0.6834 0.035 Uiso 0.40 1 calc PR C 2
C19C C 0.0260(19) 0.3378(9) 0.6111(12) 0.042(4) Uani 0.40 1 d PU C 2
H19F H 0.0482 0.3322 0.5708 0.050 Uiso 0.40 1 calc PR C 2
C20C C -0.0683(18) 0.3357(9) 0.6166(11) 0.042(4) Uani 0.40 1 d PU C 2
H20F H -0.1221 0.3250 0.5833 0.050 Uiso 0.40 1 calc PR C 2
C21C C -0.0705(15) 0.3535(10) 0.6847(12) 0.033(5) Uani 0.40 1 d PU C 2
H21D H -0.1263 0.3573 0.7042 0.040 Uiso 0.40 1 calc PR C 2

loop_
_atom_site_aniso_label
_atom_site_aniso_U_11
_atom_site_aniso_U_22
_atom_site_aniso_U_33
_atom_site_aniso_U_23
_atom_site_aniso_U_13
_atom_site_aniso_U_12
Zr1 0.0171(3) 0.0222(3) 0.0139(3) -0.0002(3) 0.0021(2) 0.0012(3)
Si1 0.0244(9) 0.0309(10) 0.0196(10) -0.0006(8) 0.0091(7) 0.0031(8)
Si2 0.0230(9) 0.0427(12) 0.0237(11) -0.0043(9) -0.0041(8) 0.0037(8)
Si3 0.0322(10) 0.0452(12) 0.0162(11) -0.0049(9) 0.0088(8) -0.0129(9)
Si4 0.0204(9) 0.0667(16) 0.0269(12) 0.0050(10) 0.0083(8) 0.0086(9)
C1 0.026(3) 0.028(3) 0.020(4) 0.002(3) 0.008(3) 0.001(3)
C2 0.016(3) 0.021(3) 0.027(4) -0.004(3) 0.007(3) 0.000(2)
C3 0.012(3) 0.034(4) 0.030(4) -0.004(3) 0.002(3) -0.003(3)
C4 0.024(3) 0.030(3) 0.020(4) -0.007(3) 0.004(3) -0.008(3)
C5 0.030(3) 0.023(3) 0.018(4) -0.003(3) 0.003(3) -0.005(3)
C6 0.019(3) 0.022(3) 0.019(4) -0.003(3) 0.002(2) 0.001(2)
C7 0.031(4) 0.043(4) 0.008(3) -0.002(3) 0.003(3) 0.001(3)
C8 0.026(3) 0.047(5) 0.020(4) -0.001(3) 0.005(3) 0.005(3)
C9 0.029(4) 0.103(7) 0.039(5) -0.021(5) 0.013(3) -0.019(4)
C10 0.072(6) 0.073(6) 0.051(6) 0.022(5) 0.045(5) 0.031(5)
C11 0.065(5) 0.045(5) 0.050(6) -0.018(4) 0.026(4) -0.004(4)
C12 0.023(4) 0.110(7) 0.054(6) -0.035(5) -0.010(4) 0.018(4)
C13 0.025(4) 0.062(5) 0.031(5) 0.002(4) -0.001(3) -0.008(3)
C14 0.097(7) 0.047(5) 0.049(6) 0.001(4) -0.031(5) 0.010(5)
C15 0.105(7) 0.049(5) 0.048(6) -0.004(4) 0.046(5) 0.005(5)
C16 0.060(5) 0.052(5) 0.032(5) 0.011(4) 0.015(4) 0.005(4)
C17 0.040(9) 0.12(3) 0.018(13) -0.017(18) 0.010(8) -0.04(2)
C17' 0.040(9) 0.12(3) 0.018(13) -0.017(18) 0.010(8) -0.04(2)
C18 0.026(3) 0.049(4) 0.035(4) 0.006(4) -0.004(3) -0.002(3)
C19 0.041(5) 0.102(7) 0.044(6) 0.003(5) 0.023(4) 0.010(5)
C20 0.033(4) 0.097(7) 0.044(6) 0.023(5) 0.016(4) 0.014(4)
C21 0.051(4) 0.024(4) 0.033(4) -0.003(3) -0.008(3) 0.004(3)
C22 0.043(4) 0.024(4) 0.036(4) -0.013(3) 0.014(3) -0.003(3)
C23 0.042(4) 0.024(4) 0.024(4) -0.003(3) -0.009(3) -0.010(3)
C24 0.026(3) 0.033(4) 0.059(5) -0.003(4) 0.014(3) -0.013(3)
C25 0.069(5) 0.034(4) 0.022(4) -0.005(3) 0.018(3) -0.013(4)
C26 0.032(3) 0.031(4) 0.028(4) 0.014(3) 0.015(3) 0.010(3)
C27 0.039(4) 0.016(3) 0.042(5) 0.004(3) 0.005(3) 0.005(3)
C28 0.051(4) 0.028(4) 0.024(4) -0.001(3) 0.002(3) 0.017(3)
C29 0.027(3) 0.036(4) 0.027(4) 0.007(3) 0.009(3) 0.015(3)
C30 0.024(3) 0.032(4) 0.023(4) 0.002(3) 0.002(3) 0.008(3)
Zr1A 0.0146(4) 0.0340(5) 0.0147(5) 0.000 0.0035(3) 0.000
Si1A 0.0166(11) 0.0239(13) 0.0156(14) 0.000 0.0047(10) 0.000
Si2A 0.0136(11) 0.0326(15) 0.0220(15) 0.000 0.0005(10) 0.000
Si3A 0.0222(14) 0.078(2) 0.0170(16) 0.000 0.0068(11) 0.000
Si4A 0.0120(12) 0.0622(19) 0.0162(15) 0.000 0.0044(10) 0.000
C1A 0.015(4) 0.022(5) 0.022(6) 0.000 0.005(4) 0.000
C2A 0.015(3) 0.026(4) 0.018(4) 0.000 0.006(3) 0.000
C3A 0.011(4) 0.045(6) 0.014(5) 0.000 -0.001(3) 0.000
C4A 0.022(4) 0.031(5) 0.019(5) 0.000 0.011(4) 0.000
C5A 0.013(4) 0.038(6) 0.025(6) 0.000 0.009(4) 0.000
C6A 0.013(3) 0.023(4) 0.017(4) 0.000 0.004(3) 0.000
C7A 0.033(5) 0.036(6) 0.007(5) 0.000 0.000(4) 0.000
C8A 0.016(5) 0.065(7) 0.025(6) 0.000 0.012(4) 0.000
C9A 0.024(3) 0.032(4) 0.027(4) 0.006(3) 0.009(3) 0.001(3)
C10A 0.008(4) 0.028(5) 0.033(6) 0.000 0.002(4) 0.000
C11A 0.035(4) 0.067(5) 0.045(5) 0.000 0.012(4) 0.000
C12A 0.061(5) 0.047(5) 0.043(5) -0.008(4) -0.015(4) -0.003(4)
C13A 0.042(8) 0.076(14) 0.018(8) -0.002(6) 0.018(6) -0.011(7)
C14A 0.104(7) 0.046(5) 0.062(7) -0.021(4) 0.055(6) -0.026(5)
C15A 0.034(4) 0.077(6) 0.035(5) -0.014(4) 0.008(3) 0.002(4)
C16A 0.015(4) 0.053(6) 0.021(6) 0.000 0.006(4) 0.000
C17A 0.045(4) 0.096(7) 0.049(5) 0.046(5) 0.026(4) 0.041(4)
C18A 0.077(6) 0.044(5) 0.052(5) 0.017(4) 0.042(4) 0.037(4)
C19A 0.077(5) 0.029(4) 0.075(6) 0.010(4) 0.044(5) 0.015(4)
C20A 0.068(5) 0.049(5) 0.054(5) 0.028(4) 0.043(4) 0.029(4)
C21A 0.044(4) 0.111(8) 0.038(5) 0.039(5) 0.012(4) 0.043(4)
Zr1B 0.0183(5) 0.0659(7) 0.0164(5) 0.000 0.0034(4) 0.000
Si1B 0.0144(12) 0.0553(19) 0.0272(17) 0.000 0.0018(11) 0.000
Si2B 0.0240(13) 0.0436(17) 0.0144(15) 0.000 0.0064(11) 0.000
Si3B 0.0154(12) 0.0546(18) 0.0242(16) 0.000 0.0055(11) 0.000
Si4B 0.0189(12) 0.0267(13) 0.0138(14) 0.000 0.0043(10) 0.000
C1B 0.023(5) 0.040(6) 0.019(5) 0.000 0.003(4) 0.000
C2B 0.025(5) 0.032(5) 0.017(5) 0.000 0.009(4) 0.000
C3B 0.034(5) 0.025(5) 0.024(6) 0.000 0.017(4) 0.000
C4B 0.012(4) 0.042(6) 0.027(6) 0.000 0.006(4) 0.000
C5B 0.016(3) 0.027(4) 0.016(4) 0.000 0.008(3) 0.000
C6B 0.014(4) 0.033(5) 0.024(6) 0.000 0.007(4) 0.000
C7B 0.019(4) 0.033(5) 0.021(6) 0.000 0.003(4) 0.000
C8B 0.025(5) 0.037(6) 0.018(6) 0.000 0.005(4) 0.000
C9B 0.021(5) 0.071(8) 0.017(6) 0.000 -0.011(4) 0.000
C10B 0.024(4) 0.090(6) 0.036(5) 0.016(4) 0.007(3) -0.006(4)
C11B 0.032(5) 0.067(8) 0.022(6) 0.000 0.015(4) 0.000
C12B 0.052(5) 0.068(6) 0.029(5) 0.017(4) 0.012(4) 0.019(4)
C13B 0.040(4) 0.075(5) 0.033(3) 0.000 -0.003(3) 0.000
C14B 0.027(4) 0.051(5) 0.056(6) 0.008(4) 0.006(4) 0.004(3)
C15B 0.032(3) 0.033(4) 0.028(4) 0.008(3) 0.008(3) 0.006(3)
C16B 0.031(5) 0.032(5) 0.020(6) 0.000 0.000(4) 0.000
C17B 0.092(16) 0.038(12) 0.056(12) -0.030(8) 0.036(11) -0.028(13)
C18B 0.044(9) 0.06(2) 0.053(16) -0.019(10) 0.007(9) -0.019(9)
C19B 0.040(6) 0.049(10) 0.043(9) -0.034(7) 0.015(6) -0.019(7)
C20B 0.052(5) 0.066(6) 0.060(6) -0.010(4) 0.012(4) -0.009(4)
C21B 0.053(8) 0.098(17) 0.054(13) -0.048(9) 0.038(9) -0.044(9)
C17C 0.021(10) 0.037(13) 0.023(10) 0.002(9) 0.000(7) 0.005(8)
C18C 0.032(9) 0.033(13) 0.029(13) 0.000(13) 0.017(8) -0.012(11)
C19C 0.054(8) 0.039(10) 0.026(8) 0.002(7) -0.009(6) 0.019(9)
C20C 0.054(8) 0.039(10) 0.026(8) 0.002(7) -0.009(6) 0.019(9)
C21C 0.017(8) 0.042(13) 0.036(11) 0.016(10) -0.006(8) 0.013(9)

loop_
_atom_type_symbol
_atom_type_description
_atom_type_scat_dispersion_real
_atom_type_scat_dispersion_imag
_atom_type_scat_source
C C 0.0033 0.0016 'International Tables Vol C Tables 4.2.6.8 and 6.1.1.4'
H H 0.0000 0.0000 'International Tables Vol C Tables 4.2.6.8 and 6.1.1.4'
Si Si 0.0817 0.0704 'International Tables Vol C Tables 4.2.6.8 and 6.1.1.4'
Zr Zr -2.9673 0.5597 'International Tables Vol C Tables 4.2.6.8 and 6.1.1.4'

loop_
_geom_angle_atom_site_label_1
_geom_angle_atom_site_label_2
_geom_angle_atom_site_label_3
_geom_angle
_geom_angle_site_symmetry_1
_geom_angle_site_symmetry_3
C6 Zr1 C2 95.2(2) . .
C6 Zr1 C3 63.6(2) . .
C2 Zr1 C3 31.6(2) . .
C6 Zr1 C1 125.97(19) . .
C2 Zr1 C1 30.78(19) . .
C3 Zr1 C1 62.4(2) . .
C6 Zr1 C23 122.7(2) . .
C2 Zr1 C23 118.1(2) . .
C3 Zr1 C23 134.2(2) . .
C1 Zr1 C23 96.4(2) . .
C6 Zr1 C24 91.4(2) . .
C2 Zr1 C24 138.2(2) . .
C3 Zr1 C24 132.2(2) . .
C1 Zr1 C24 126.8(2) . .
C23 Zr1 C24 32.8(2) . .
C6 Zr1 C29 84.5(2) . .
C2 Zr1 C29 137.2(2) . .
C3 Zr1 C29 128.4(2) . .
C1 Zr1 C29 129.7(2) . .
C23 Zr1 C29 96.8(2) . .
C24 Zr1 C29 84.5(2) . .
C6 Zr1 C27 94.4(2) . .
C2 Zr1 C27 84.1(2) . .
C3 Zr1 C27 88.0(2) . .
C1 Zr1 C27 82.4(2) . .
C23 Zr1 C27 131.5(2) . .
C24 Zr1 C27 136.5(2) . .
C29 Zr1 C27 53.3(2) . .
C6 Zr1 C30 117.2(2) . .
C2 Zr1 C30 126.1(2) . .
C3 Zr1 C30 141.4(2) . .
C1 Zr1 C30 103.8(2) . .
C23 Zr1 C30 80.4(2) . .
C24 Zr1 C30 85.7(2) . .
C29 Zr1 C30 32.7(2) . .
C27 Zr1 C30 53.6(2) . .
C6 Zr1 C26 124.1(2) . .
C2 Zr1 C26 94.0(2) . .
C3 Zr1 C26 111.8(2) . .
C1 Zr1 C26 76.1(2) . .
C23 Zr1 C26 100.0(2) . .
C24 Zr1 C26 115.9(2) . .
C29 Zr1 C26 53.8(2) . .
C27 Zr1 C26 32.4(2) . .
C30 Zr1 C26 32.46(19) . .
C6 Zr1 C21 87.8(2) . .
C2 Zr1 C21 85.9(2) . .
C3 Zr1 C21 84.2(2) . .
C1 Zr1 C21 88.4(2) . .
C23 Zr1 C21 53.4(2) . .
C24 Zr1 C21 53.1(2) . .
C29 Zr1 C21 136.7(2) . .
C27 Zr1 C21 170.0(2) . .
C30 Zr1 C21 133.4(2) . .
C26 Zr1 C21 147.9(2) . .
C6 Zr1 C28 71.2(2) . .
C2 Zr1 C28 107.8(2) . .
C3 Zr1 C28 96.9(2) . .
C1 Zr1 C28 113.9(2) . .
C23 Zr1 C28 128.7(2) . .
C24 Zr1 C28 113.4(2) . .
C29 Zr1 C28 32.1(2) . .
C27 Zr1 C28 32.1(2) . .
C30 Zr1 C28 53.7(2) . .
C26 Zr1 C28 53.6(2) . .
C21 Zr1 C28 155.5(2) . .
C11 Si1 C1 110.2(3) . .
C11 Si1 C9 110.4(4) . .
C1 Si1 C9 107.5(3) . .
C11 Si1 C10 108.0(4) . .
C1 Si1 C10 110.2(3) . .
C9 Si1 C10 110.5(4) . .
C14 Si2 C13 112.7(3) . .
C14 Si2 C12 106.7(4) . .
C13 Si2 C12 106.6(4) . .
C14 Si2 C4 111.2(4) . .
C13 Si2 C4 111.9(3) . .
C12 Si2 C4 107.2(3) . .
C16 Si3 C17 116.4(9) . .
C16 Si3 C15 109.8(4) . .
C17 Si3 C15 95.4(13) . .
C16 Si3 C5 108.8(3) . .
C17 Si3 C5 115.5(14) . .
C15 Si3 C5 110.0(3) . .
C16 Si3 C17' 97.9(9) . .
C17 Si3 C17' 21.7(15) . .
C15 Si3 C17' 113.7(12) . .
C5 Si3 C17' 115.9(14) . .
C8 Si4 C20 107.1(3) . .
C8 Si4 C18 108.2(3) . .
C20 Si4 C18 111.7(3) . .
C8 Si4 C19 110.1(3) . .
C20 Si4 C19 110.3(4) . .
C18 Si4 C19 109.5(3) . .
C2 C1 Si1 133.4(5) . .
C2 C1 Zr1 73.1(4) . .
Si1 C1 Zr1 153.4(3) . .
C1 C2 C3 150.7(6) . .
C1 C2 Zr1 76.1(4) . .
C3 C2 Zr1 74.7(3) . .
C2 C3 C4 160.5(6) . .
C2 C3 Zr1 73.7(3) . .
C4 C3 Zr1 125.8(4) . .
C3 C4 C5 113.0(5) . .
C3 C4 Si2 113.6(4) . .
C5 C4 Si2 133.2(5) . .
C6 C5 C4 111.7(5) . .
C6 C5 Si3 119.6(5) . .
C4 C5 Si3 128.7(4) . .
C5 C6 C7 120.5(6) . .
C5 C6 Zr1 125.9(4) . .
C7 C6 Zr1 113.6(4) . .
C8 C7 C6 171.1(7) . .
C7 C8 Si4 178.5(6) . .
Si1 C9 H9A 109.5 . .
Si1 C9 H9B 109.5 . .
H9A C9 H9B 109.5 . .
Si1 C9 H9C 109.5 . .
H9A C9 H9C 109.5 . .
H9B C9 H9C 109.5 . .
Si1 C10 H10A 109.5 . .
Si1 C10 H10B 109.5 . .
H10A C10 H10B 109.5 . .
Si1 C10 H10C 109.5 . .
H10A C10 H10C 109.5 . .
H10B C10 H10C 109.5 . .
Si1 C11 H11A 109.5 . .
Si1 C11 H11B 109.5 . .
H11A C11 H11B 109.5 . .
Si1 C11 H11C 109.5 . .
H11A C11 H11C 109.5 . .
H11B C11 H11C 109.5 . .
Si2 C12 H12A 109.5 . .
Si2 C12 H12B 109.5 . .
H12A C12 H12B 109.5 . .
Si2 C12 H12C 109.5 . .
H12A C12 H12C 109.5 . .
H12B C12 H12C 109.5 . .
Si2 C13 H13A 109.5 . .
Si2 C13 H13B 109.5 . .
H13A C13 H13B 109.5 . .
Si2 C13 H13C 109.5 . .
H13A C13 H13C 109.5 . .
H13B C13 H13C 109.5 . .
Si2 C14 H14A 109.5 . .
Si2 C14 H14B 109.5 . .
H14A C14 H14B 109.5 . .
Si2 C14 H14C 109.5 . .
H14A C14 H14C 109.5 . .
H14B C14 H14C 109.5 . .
Si3 C15 H15A 109.5 . .
Si3 C15 H15B 109.5 . .
H15A C15 H15B 109.5 . .
Si3 C15 H15C 109.5 . .
H15A C15 H15C 109.5 . .
H15B C15 H15C 109.5 . .
Si3 C16 H16A 109.5 . .
Si3 C16 H16B 109.5 . .
H16A C16 H16B 109.5 . .
Si3 C16 H16C 109.5 . .
H16A C16 H16C 109.5 . .
H16B C16 H16C 109.5 . .
Si3 C17 H17A 109.5 . .
Si3 C17 H17B 109.5 . .
Si3 C17 H17C 109.5 . .
Si3 C17' H17D 109.5 . .
Si3 C17' H17E 109.5 . .
H17D C17' H17E 109.5 . .
Si3 C17' H17F 109.5 . .
H17D C17' H17F 109.5 . .
H17E C17' H17F 109.5 . .
Si4 C18 H18A 109.5 . .
Si4 C18 H18B 109.5 . .
H18A C18 H18B 109.5 . .
Si4 C18 H18C 109.5 . .
H18A C18 H18C 109.5 . .
H18B C18 H18C 109.5 . .
Si4 C19 H19A 109.5 . .
Si4 C19 H19B 109.5 . .
H19A C19 H19B 109.5 . .
Si4 C19 H19C 109.5 . .
H19A C19 H19C 109.5 . .
H19B C19 H19C 109.5 . .
Si4 C20 H20A 109.5 . .
Si4 C20 H20B 109.5 . .
H20A C20 H20B 109.5 . .
Si4 C20 H20C 109.5 . .
H20A C20 H20C 109.5 . .
H20B C20 H20C 109.5 . .
C25 C21 C22 109.0(6) . .
C25 C21 Zr1 74.7(4) . .
C22 C21 Zr1 74.5(4) . .
C25 C21 H21A 125.1 . .
C22 C21 H21A 125.1 . .
Zr1 C21 H21A 125.1 . .
C23 C22 C21 107.4(6) . .
C23 C22 Zr1 72.2(4) . .
C21 C22 Zr1 73.2(4) . .
C23 C22 H22A 126.1 . .
C21 C22 H22A 126.1 . .
Zr1 C22 H22A 126.1 . .
C22 C23 C24 108.0(6) . .
C22 C23 Zr1 75.9(4) . .
C24 C23 Zr1 73.8(4) . .
C22 C23 H23A 125.5 . .
C24 C23 H23A 125.5 . .
Zr1 C23 H23A 125.5 . .
C25 C24 C23 108.6(6) . .
C25 C24 Zr1 75.5(4) . .
C23 C24 Zr1 73.4(4) . .
C25 C24 H24A 125.3 . .
C23 C24 H24A 125.3 . .
Zr1 C24 H24A 125.3 . .
C21 C25 C24 106.9(6) . .
C21 C25 Zr1 73.3(4) . .
C24 C25 Zr1 72.3(4) . .
C21 C25 H25A 126.3 . .
C24 C25 H25A 126.3 . .
Zr1 C25 H25A 126.3 . .
C27 C26 C30 107.5(6) . .
C27 C26 Zr1 73.6(4) . .
C30 C26 Zr1 73.5(4) . .
C27 C26 H26A 125.9 . .
C30 C26 H26A 125.9 . .
Zr1 C26 H26A 125.9 . .
C28 C27 C26 108.9(6) . .
C28 C27 Zr1 74.7(4) . .
C26 C27 Zr1 74.1(4) . .
C28 C27 H27A 125.2 . .
C26 C27 H27A 125.2 . .
Zr1 C27 H27A 125.2 . .
C29 C28 C27 107.7(6) . .
C29 C28 Zr1 73.0(4) . .
C27 C28 Zr1 73.1(4) . .
C29 C28 H28A 125.9 . .
C27 C28 H28A 125.9 . .
Zr1 C28 H28A 125.9 . .
C28 C29 C30 108.4(6) . .
C28 C29 Zr1 74.9(4) . .
C30 C29 Zr1 73.8(3) . .
C28 C29 H29A 125.4 . .
C30 C29 H29A 125.4 . .
Zr1 C29 H29A 125.4 . .
C26 C30 C29 107.5(6) . .
C26 C30 Zr1 74.0(3) . .
C29 C30 Zr1 73.5(3) . .
C26 C30 H30A 125.9 . .
C29 C30 H30A 125.9 . .
Zr1 C30 H30A 125.9 . .
C2A Zr1A C6A 94.4(3) . .
C2A Zr1A C1A 30.8(3) . .
C6A Zr1A C1A 125.2(3) . .
C2A Zr1A C3A 31.3(3) . .
C6A Zr1A C3A 63.1(3) . .
C1A Zr1A C3A 62.1(3) . .
C2A Zr1A C17A 138.1(2) . 4_565
C6A Zr1A C17A 86.7(2) . 4_565
C1A Zr1A C17A 129.7(2) . 4_565
C3A Zr1A C17A 129.5(3) . 4_565
C2A Zr1A C17A 138.1(2) . .
C6A Zr1A C17A 86.7(2) . .
C1A Zr1A C17A 129.7(2) . .
C3A Zr1A C17A 129.5(3) . .
C17A Zr1A C17A 83.9(5) 4_565 .
C2A Zr1A C21A 124.3(2) . 4_565
C6A Zr1A C21A 119.3(2) . 4_565
C1A Zr1A C21A 102.1(2) . 4_565
C3A Zr1A C21A 139.3(2) . 4_565
C17A Zr1A C21A 32.8(2) 4_565 4_565
C17A Zr1A C21A 90.1(3) . 4_565
C2A Zr1A C21A 124.3(2) . .
C6A Zr1A C21A 119.3(2) . .
C1A Zr1A C21A 102.1(2) . .
C3A Zr1A C21A 139.3(2) . .
C17A Zr1A C21A 90.1(3) 4_565 .
C17A Zr1A C21A 32.8(2) . .
C21A Zr1A C21A 78.2(5) 4_565 .
C2A Zr1A C20A 92.6(2) . 4_565
C6A Zr1A C20A 122.8(2) . 4_565
C1A Zr1A C20A 76.1(2) . 4_565
C3A Zr1A C20A 108.9(2) . 4_565
C17A Zr1A C20A 53.6(3) 4_565 4_565
C17A Zr1A C20A 121.6(3) . 4_565
C21A Zr1A C20A 32.3(3) 4_565 4_565
C21A Zr1A C20A 102.0(3) . 4_565
C2A Zr1A C20A 92.6(2) . .
C6A Zr1A C20A 122.8(2) . .
C1A Zr1A C20A 76.1(2) . .
C3A Zr1A C20A 108.9(2) . .
C17A Zr1A C20A 121.6(3) 4_565 .
C17A Zr1A C20A 53.6(3) . .
C21A Zr1A C20A 102.0(3) 4_565 .
C21A Zr1A C20A 32.3(3) . .
C20A Zr1A C20A 113.4(4) 4_565 .
C2A Zr1A C18A 109.9(2) . .
C6A Zr1A C18A 71.0(2) . .
C1A Zr1A C18A 116.49(19) . .
C3A Zr1A C18A 97.7(2) . .
C17A Zr1A C18A 110.0(3) 4_565 .
C17A Zr1A C18A 32.0(3) . .
C21A Zr1A C18A 122.1(3) 4_565 .
C21A Zr1A C18A 53.7(3) . .
C20A Zr1A C18A 153.3(3) 4_565 .
C20A Zr1A C18A 53.4(3) . .
C2A Zr1A C18A 109.9(2) . 4_565
C6A Zr1A C18A 71.0(2) . 4_565
C1A Zr1A C18A 116.49(19) . 4_565
C3A Zr1A C18A 97.7(2) . 4_565
C17A Zr1A C18A 32.0(3) 4_565 4_565
C17A Zr1A C18A 110.0(3) . 4_565
C21A Zr1A C18A 53.7(3) 4_565 4_565
C21A Zr1A C18A 122.1(3) . 4_565
C20A Zr1A C18A 53.4(3) 4_565 4_565
C20A Zr1A C18A 153.3(3) . 4_565
C18A Zr1A C18A 126.0(4) . 4_565
C1A Si1A C9A 109.9(2) . 4_565
C1A Si1A C9A 109.9(2) . .
C9A Si1A C9A 108.1(4) 4_565 .
C1A Si1A C10A 106.9(4) . .
C9A Si1A C10A 111.0(2) 4_565 .
C9A Si1A C10A 111.0(2) . .
C12A Si2A C12A 113.7(5) . 4_565
C12A Si2A C11A 107.0(3) . .
C12A Si2A C11A 107.0(3) 4_565 .
C12A Si2A C4A 111.2(3) . .
C12A Si2A C4A 111.2(3) 4_565 .
C11A Si2A C4A 106.3(4) . .
C14A Si3A C14A 109.7(5) . 4_565
C14A Si3A C5A 109.4(3) . .
C14A Si3A C5A 109.4(3) 4_565 .
C14A Si3A C13A 93.1(5) . 4_565
C14A Si3A C13A 118.1(5) 4_565 4_565
C5A Si3A C13A 115.7(5) . 4_565
C14A Si3A C13A 118.1(5) . .
C14A Si3A C13A 93.1(5) 4_565 .
C5A Si3A C13A 115.7(5) . .
C13A Si3A C13A 29.6(8) 4_565 .
C8A Si4A C15A 108.2(3) . .
C8A Si4A C15A 108.2(3) . 4_565
C15A Si4A C15A 110.6(5) . 4_565
C8A Si4A C16A 106.7(4) . .
C15A Si4A C16A 111.5(3) . .
C15A Si4A C16A 111.5(3) 4_565 .
C2A C1A Si1A 131.1(6) . .
C2A C1A Zr1A 74.4(5) . .
Si1A C1A Zr1A 154.5(4) . .
C1A C2A C3A 151.3(8) . .
C1A C2A Zr1A 74.8(5) . .
C3A C2A Zr1A 76.4(5) . .
C2A C3A C4A 161.4(8) . .
C2A C3A Zr1A 72.3(5) . .
C4A C3A Zr1A 126.4(6) . .
C3A C4A C5A 111.8(7) . .
C3A C4A Si2A 115.6(6) . .
C5A C4A Si2A 132.6(7) . .
C6A C5A C4A 112.5(8) . .
C6A C5A Si3A 118.8(6) . .
C4A C5A Si3A 128.7(6) . .
C5A C6A C7A 121.0(8) . .
C5A C6A Zr1A 126.2(6) . .
C7A C6A Zr1A 112.8(5) . .
C8A C7A C6A 173.2(10) . .
C7A C8A Si4A 179.3(9) . .
Si1A C9A H9AA 109.5 . .
Si1A C9A H9AB 109.5 . .
H9AA C9A H9AB 109.5 . .
Si1A C9A H9AC 109.5 . .
H9AA C9A H9AC 109.5 . .
H9AB C9A H9AC 109.5 . .
Si1A C10A H10D 109.3 . .
Si1A C10A H10E 109.7 . .
H10D C10A H10E 109.4 . .
Si2A C11A H11D 109.5 . .
Si2A C11A H11E 109.5 . .
H11D C11A H11E 109.4 . .
Si2A C12A H12D 109.5 . .
Si2A C12A H12E 109.5 . .
H12D C12A H12E 109.5 . .
Si2A C12A H12F 109.5 . .
H12D C12A H12F 109.5 . .
H12E C12A H12F 109.5 . .
C13A C13A Si3A 75.2(4) 4_565 .
C13A C13A H13D 174.4 4_565 .
Si3A C13A H13D 110.4 . .
C13A C13A H13E 61.1 4_565 .
Si3A C13A H13E 106.9 . .
H13D C13A H13E 116.2 . .
C13A C13A H13F 61.1 4_565 .
Si3A C13A H13F 105.0 . .
H13D C13A H13F 116.1 . .
H13E C13A H13F 101.1 . .
Si3A C14A H14D 109.5 . .
Si3A C14A H14E 109.5 . .
H14D C14A H14E 109.5 . .
Si3A C14A H14F 109.5 . .
H14D C14A H14F 109.5 . .
H14E C14A H14F 109.5 . .
Si4A C15A H15D 109.5 . .
Si4A C15A H15E 109.5 . .
H15D C15A H15E 109.5 . .
Si4A C15A H15F 109.5 . .
H15D C15A H15F 109.5 . .
H15E C15A H15F 109.5 . .
Si4A C16A H16D 109.3 . .
Si4A C16A H16F 109.7 . .
H16D C16A H16F 109.6 . .
C18A C17A C21A 108.3(8) . .
C18A C17A Zr1A 74.7(4) . .
C21A C17A Zr1A 73.7(4) . .
C18A C17A H17G 125.5 . .
C21A C17A H17G 125.5 . .
Zr1A C17A H17G 125.5 . .
C17A C18A C19A 108.4(8) . .
C17A C18A Zr1A 73.4(5) . .
C19A C18A Zr1A 73.9(4) . .
C17A C18A H18D 125.5 . .
C19A C18A H18D 125.5 . .
Zr1A C18A H18D 125.5 . .
C20A C19A C18A 107.3(8) . .
C20A C19A Zr1A 73.3(5) . .
C18A C19A Zr1A 73.6(4) . .
C20A C19A H19D 126.0 . .
C18A C19A H19D 126.0 . .
Zr1A C19A H19D 126.0 . .
C21A C20A C19A 108.9(7) . .
C21A C20A Zr1A 73.7(4) . .
C19A C20A Zr1A 74.4(4) . .
C21A C20A H20D 125.2 . .
C19A C20A H20D 125.2 . .
Zr1A C20A H20D 125.2 . .
C20A C21A C17A 107.1(8) . .
C20A C21A Zr1A 74.0(4) . .
C17A C21A Zr1A 73.5(4) . .
C20A C21A H21B 126.0 . .
C17A C21A H21B 126.0 . .
Zr1A C21A H21B 126.0 . .
C3B Zr1B C2B 32.4(3) . .
C3B Zr1B C6B 63.8(3) . .
C2B Zr1B C6B 96.2(3) . .
C3B Zr1B C17B 91.0(5) . .
C2B Zr1B C17B 87.6(5) . .
C6B Zr1B C17B 96.0(5) . .
C3B Zr1B C17B 91.0(5) . 4_565
C2B Zr1B C17B 87.6(5) . 4_565
C6B Zr1B C17B 96.0(6) . 4_565
C17B Zr1B C17B 167.4(11) . 4_565
C3B Zr1B C1B 63.1(3) . .
C2B Zr1B C1B 30.7(3) . .
C6B Zr1B C1B 126.9(3) . .
C17B Zr1B C1B 84.9(5) . .
C17B Zr1B C1B 84.9(5) 4_565 .
C3B Zr1B C20B 146.3(4) . .
C2B Zr1B C20B 129.2(4) . .
C6B Zr1B C20B 119.1(4) . .
C17B Zr1B C20B 55.6(6) . .
C17B Zr1B C20B 120.4(7) 4_565 .
C1B Zr1B C20B 104.9(4) . .
C3B Zr1B C20B 146.3(4) . 4_565
C2B Zr1B C20B 129.2(4) . 4_565
C6B Zr1B C20B 119.1(4) . 4_565
C17B Zr1B C20B 120.4(7) . 4_565
C17B Zr1B C20B 55.6(6) 4_565 4_565
C1B Zr1B C20B 104.9(4) . 4_565
C20B Zr1B C20B 65.2(8) . 4_565
C3B Zr1B C19B 133.5(4) . .
C2B Zr1B C19B 143.5(4) . .
C6B Zr1B C19B 86.0(4) . .
C17B Zr1B C19B 56.1(6) . .
C17B Zr1B C19B 128.6(6) 4_565 .
C1B Zr1B C19B 133.1(4) . .
C20B Zr1B C19B 33.2(4) . .
C20B Zr1B C19B 78.6(6) 4_565 .
C3B Zr1B C19B 133.5(4) . 4_565
C2B Zr1B C19B 143.5(4) . 4_565
C6B Zr1B C19B 86.0(4) . 4_565
C17B Zr1B C19B 128.6(6) . 4_565
C17B Zr1B C19B 56.1(6) 4_565 4_565
C1B Zr1B C19B 133.1(4) . 4_565
C20B Zr1B C19B 78.6(6) . 4_565
C20B Zr1B C19B 33.2(4) 4_565 4_565
C19B Zr1B C19B 72.9(8) . 4_565
C3B Zr1B C21B 115.7(5) . .
C2B Zr1B C21B 97.0(5) . .
C6B Zr1B C21B 126.9(5) . .
C17B Zr1B C21B 33.9(6) . .
C17B Zr1B C21B 135.7(9) 4_565 .
C1B Zr1B C21B 77.8(4) . .
C20B Zr1B C21B 32.9(5) . .
C20B Zr1B C21B 89.9(7) 4_565 .
C19B Zr1B C21B 55.3(5) . .
C19B Zr1B C21B 110.8(6) 4_565 .
C3B Zr1B C21B 115.7(5) . 4_565
C2B Zr1B C21B 97.0(5) . 4_565
C6B Zr1B C21B 126.9(5) . 4_565
C17B Zr1B C21B 135.7(9) . 4_565
C17B Zr1B C21B 33.9(6) 4_565 4_565
C1B Zr1B C21B 77.8(4) . 4_565
C20B Zr1B C21B 89.9(7) . 4_565
C20B Zr1B C21B 32.9(5) 4_565 4_565
C19B Zr1B C21B 110.8(6) . 4_565
C19B Zr1B C21B 55.3(5) 4_565 4_565
C21B Zr1B C21B 102.1(11) . 4_565
C1B Si1B C9B 110.7(4) . .
C1B Si1B C10B 108.2(3) . 4_565
C9B Si1B C10B 109.6(3) . 4_565
C1B Si1B C10B 108.2(3) . .
C9B Si1B C10B 109.6(3) . .
C10B Si1B C10B 110.4(5) 4_565 .
C12B Si2B C12B 113.8(5) 4_565 .
C12B Si2B C11B 107.1(3) 4_565 .
C12B Si2B C11B 107.1(3) . .
C12B Si2B C4B 110.6(3) 4_565 .
C12B Si2B C4B 110.6(3) . .
C11B Si2B C4B 107.3(4) . .
C14B Si3B C14B 110.6(5) 4_565 .
C14B Si3B C13B 105.3(3) 4_565 .
C14B Si3B C13B 105.3(3) . .
C14B Si3B C5B 109.6(3) 4_565 .
C14B Si3B C5B 109.6(3) . .
C13B Si3B C5B 116.4(4) . .
C8B Si4B C15B 108.9(3) . 4_565
C8B Si4B C15B 108.9(3) . .
C15B Si4B C15B 109.9(4) 4_565 .
C8B Si4B C16B 107.8(4) . .
C15B Si4B C16B 110.6(3) 4_565 .
C15B Si4B C16B 110.6(3) . .
C2B C1B Si1B 138.4(8) . .
C2B C1B Zr1B 74.0(6) . .
Si1B C1B Zr1B 147.6(5) . .
C1B C2B C3B 148.2(10) . .
C1B C2B Zr1B 75.3(6) . .
C3B C2B Zr1B 73.0(5) . .
C2B C3B C4B 158.0(9) . .
C2B C3B Zr1B 74.6(6) . .
C4B C3B Zr1B 127.4(7) . .
C3B C4B C5B 111.6(8) . .
C3B C4B Si2B 115.9(7) . .
C5B C4B Si2B 132.5(6) . .
C6B C5B C4B 113.1(7) . .
C6B C5B Si3B 116.6(6) . .
C4B C5B Si3B 130.3(6) . .
C5B C6B C7B 123.0(7) . .
C5B C6B Zr1B 124.1(6) . .
C7B C6B Zr1B 112.9(6) . .
C8B C7B C6B 173.5(9) . .
C7B C8B Si4B 174.4(8) . .
Si1B C9B H9BA 110.2 . .
Si1B C9B H9BB 107.8 . .
H9BA C9B H9BB 109.6 . .
Si1B C10B H10F 109.5 . .
Si1B C10B H10G 109.5 . .
H10F C10B H10G 109.5 . .
Si1B C10B H10H 109.5 . .
H10F C10B H10H 109.5 . .
H10G C10B H10H 109.5 . .
Si2B C11B H11F 110.4 . .
Si2B C11B H11G 109.1 . .
H11F C11B H11G 109.4 . .
Si2B C12B H12G 109.5 . .
Si2B C12B H12H 109.5 . .
H12G C12B H12H 109.5 . .
Si2B C12B H12I 109.5 . .
H12G C12B H12I 109.5 . .
H12H C12B H12I 109.5 . .
Si3B C13B H13G 109.1 . .
Si3B C13B H13H 109.6 . .
H13G C13B H13H 109.6 . .
Si3B C14B H14G 109.5 . .
Si3B C14B H14H 109.5 . .
H14G C14B H14H 109.5 . .
Si3B C14B H14I 109.5 . .
H14G C14B H14I 109.5 . .
H14H C14B H14I 109.5 . .
Si4B C15B H15G 109.5 . .
Si4B C15B H15H 109.5 . .
H15G C15B H15H 109.5 . .
Si4B C15B H15I 109.5 . .
H15G C15B H15I 109.5 . .
H15H C15B H15I 109.5 . .
Si4B C16B H16E 109.9 . .
Si4B C16B H16H 108.6 . .
H16E C16B H16H 109.6 . .
C21B C17B C18B 104.2(17) . .
C21B C17B Zr1B 74.3(11) . .
C18B C17B Zr1B 74.5(18) . .
C21B C17B H17H 127.9 . .
C18B C17B H17H 127.9 . .
Zr1B C17B H17H 115.9 . .
C19B C18B C17B 109.6(19) . .
C19B C18B Zr1B 72.7(17) . .
C17B C18B Zr1B 70.6(16) . .
C19B C18B H18E 125.2 . .
C17B C18B H18E 125.2 . .
Zr1B C18B H18E 123.0 . .
C18B C19B C20B 108.5(17) . .
C18B C19B Zr1B 75.9(18) . .
C20B C19B Zr1B 73.2(8) . .
C18B C19B H19E 125.7 . .
C20B C19B H19E 125.7 . .
Zr1B C19B H19E 117.1 . .
C21B C20B C19B 109.8(15) . .
C21B C20B Zr1B 74.5(9) . .
C19B C20B Zr1B 73.6(8) . .
C21B C20B H20E 125.1 . .
C19B C20B H20E 125.1 . .
Zr1B C20B H20E 118.5 . .
C20B C21B C17B 107.5(15) . .
C20B C21B Zr1B 72.6(9) . .
C17B C21B Zr1B 71.8(10) . .
C20B C21B H21C 126.2 . .
C17B C21B H21C 126.2 . .
Zr1B C21B H21C 121.2 . .
C18C C17C C21C 109.4(19) . .
C18C C17C Zr1B 72(2) . .
C21C C17C Zr1B 72.6(14) . .
C18C C17C H17I 125.3 . .
C21C C17C H17I 125.3 . .
Zr1B C17C H17I 122.1 . .
C17C C18C C19C 106(3) . .
C17C C18C Zr1B 79(2) . .
C19C C18C Zr1B 75.8(19) . .
C17C C18C H18F 127.0 . .
C19C C18C H18F 127.0 . .
Zr1B C18C H18F 111.2 . .
C20C C19C C18C 112(2) . .
C20C C19C Zr1B 74.0(14) . .
C18C C19C Zr1B 73(2) . .
C20C C19C H19F 124.1 . .
C18C C19C H19F 124.1 . .
Zr1B C19C H19F 120.6 . .
C19C C20C C21C 105.7(19) . .
C19C C20C Zr1B 76.6(12) . .
C21C C20C Zr1B 75.2(12) . .
C19C C20C H20F 127.1 . .
C21C C20C H20F 127.1 . .
Zr1B C20C H20F 113.7 . .
C17C C21C C20C 106.2(19) . .
C17C C21C Zr1B 76.5(15) . .
C20C C21C Zr1B 72.7(12) . .
C17C C21C H21D 126.9 . .
C20C C21C H21D 126.9 . .
Zr1B C21C H21D 116.2 . .

loop_
_geom_bond_atom_site_label_1
_geom_bond_atom_site_label_2
_geom_bond_distance
_geom_bond_site_symmetry_2
Zr1 C6 2.390(6) .
Zr1 C2 2.407(5) .
Zr1 C3 2.419(6) .
Zr1 C1 2.442(6) .
Zr1 C23 2.486(6) .
Zr1 C24 2.491(6) .
Zr1 C29 2.505(6) .
Zr1 C27 2.509(6) .
Zr1 C30 2.509(6) .
Zr1 C26 2.515(6) .
Zr1 C21 2.516(6) .
Zr1 C28 2.529(6) .
Si1 C11 1.840(7) .
Si1 C1 1.839(6) .
Si1 C9 1.845(6) .
Si1 C10 1.852(8) .
Si2 C14 1.855(8) .
Si2 C13 1.861(7) .
Si2 C12 1.871(8) .
Si2 C4 1.901(6) .
Si3 C16 1.844(7) .
Si3 C17 1.86(4) .
Si3 C15 1.862(8) .
Si3 C5 1.878(6) .
Si3 C17' 1.93(4) .
Si4 C8 1.815(6) .
Si4 C20 1.850(8) .
Si4 C18 1.859(6) .
Si4 C19 1.872(8) .
C1 C2 1.287(8) .
C2 C3 1.315(8) .
C3 C4 1.349(9) .
C4 C5 1.493(8) .
C5 C6 1.393(8) .
C6 C7 1.423(8) .
C7 C8 1.217(8) .
C9 H9A 0.9800 .
C9 H9B 0.9800 .
C9 H9C 0.9800 .
C10 H10A 0.9800 .
C10 H10B 0.9800 .
C10 H10C 0.9800 .
C11 H11A 0.9800 .
C11 H11B 0.9800 .
C11 H11C 0.9800 .
C12 H12A 0.9800 .
C12 H12B 0.9800 .
C12 H12C 0.9800 .
C13 H13A 0.9800 .
C13 H13B 0.9800 .
C13 H13C 0.9800 .
C14 H14A 0.9800 .
C14 H14B 0.9800 .
C14 H14C 0.9800 .
C15 H15A 0.9800 .
C15 H15B 0.9800 .
C15 H15C 0.9800 .
C16 H16A 0.9800 .
C16 H16B 0.9800 .
C16 H16C 0.9800 .
C17 H17A 0.9800 .
C17 H17B 0.9800 .
C17 H17C 0.9800 .
C17' H17D 0.9800 .
C17' H17E 0.9800 .
C17' H17F 0.9800 .
C18 H18A 0.9800 .
C18 H18B 0.9800 .
C18 H18C 0.9800 .
C19 H19A 0.9800 .
C19 H19B 0.9800 .
C19 H19C 0.9800 .
C20 H20A 0.9800 .
C20 H20B 0.9800 .
C20 H20C 0.9800 .
C21 C25 1.391(10) .
C21 C22 1.403(9) .
C21 H21A 1.0000 .
C22 C23 1.384(9) .
C22 H22A 1.0000 .
C23 C24 1.403(9) .
C23 H23A 1.0000 .
C24 C25 1.394(10) .
C24 H24A 1.0000 .
C25 H25A 1.0000 .
C26 C27 1.400(9) .
C26 C30 1.404(8) .
C26 H26A 1.0000 .
C27 C28 1.394(9) .
C27 H27A 1.0000 .
C28 C29 1.392(9) .
C28 H28A 1.0000 .
C29 C30 1.413(9) .
C29 H29A 1.0000 .
C30 H30A 1.0000 .
Zr1A C2A 2.389(8) .
Zr1A C6A 2.390(8) .
Zr1A C1A 2.394(8) .
Zr1A C3A 2.438(8) .
Zr1A C17A 2.499(7) 4_565
Zr1A C17A 2.499(7) .
Zr1A C21A 2.501(7) 4_565
Zr1A C21A 2.501(7) .
Zr1A C20A 2.505(7) 4_565
Zr1A C20A 2.505(7) .
Zr1A C18A 2.515(7) .
Zr1A C18A 2.515(7) 4_565
Si1A C1A 1.860(9) .
Si1A C9A 1.860(6) 4_565
Si1A C9A 1.860(6) .
Si1A C10A 1.867(8) .
Si2A C12A 1.862(7) .
Si2A C12A 1.862(7) 4_565
Si2A C11A 1.860(11) .
Si2A C4A 1.887(8) .
Si3A C14A 1.874(8) .
Si3A C14A 1.874(8) 4_565
Si3A C5A 1.890(9) .
Si3A C13A 1.918(13) 4_565
Si3A C13A 1.918(13) .
Si4A C8A 1.829(9) .
Si4A C15A 1.851(7) .
Si4A C15A 1.851(7) 4_565
Si4A C16A 1.880(9) .
C1A C2A 1.268(11) .
C2A C3A 1.303(12) .
C3A C4A 1.338(12) .
C4A C5A 1.503(11) .
C5A C6A 1.377(11) .
C6A C7A 1.418(11) .
C7A C8A 1.208(11) .
C9A H9AA 0.9800 .
C9A H9AB 0.9800 .
C9A H9AC 0.9800 .
C10A H10D 0.9606 .
C10A H10E 0.9627 .
C11A H11D 0.9603 .
C11A H11E 0.9609 .
C12A H12D 0.9800 .
C12A H12E 0.9800 .
C12A H12F 0.9800 .
C13A C13A 0.98(3) 4_565
C13A H13D 0.9610 .
C13A H13E 1.0166 .
C13A H13F 1.0184 .
C14A H14D 0.9800 .
C14A H14E 0.9800 .
C14A H14F 0.9800 .
C15A H15D 0.9800 .
C15A H15E 0.9800 .
C15A H15F 0.9800 .
C16A H16D 0.9606 .
C16A H16F 0.9620 .
C17A C18A 1.381(11) .
C17A C21A 1.413(11) .
C17A H17G 1.0000 .
C18A C19A 1.407(10) .
C18A H18D 1.0000 .
C19A C20A 1.395(11) .
C19A H19D 1.0000 .
C20A C21A 1.392(11) .
C20A H20D 1.0000 .
C21A H21B 1.0000 .
Zr1B C3B 2.375(9) .
Zr1B C2B 2.395(9) .
Zr1B C6B 2.397(8) .
Zr1B C17B 2.41(2) .
Zr1B C17B 2.41(2) 4_565
Zr1B C1B 2.410(9) .
Zr1B C20B 2.418(15) .
Zr1B C20B 2.418(15) 4_565
Zr1B C19B 2.424(14) .
Zr1B C19B 2.424(14) 4_565
Zr1B C21B 2.443(17) .
Zr1B C21B 2.443(17) 4_565
Si1B C1B 1.847(9) .
Si1B C9B 1.857(9) .
Si1B C10B 1.861(7) 4_565
Si1B C10B 1.861(7) .
Si2B C12B 1.852(7) 4_565
Si2B C12B 1.852(7) .
Si2B C11B 1.872(9) .
Si2B C4B 1.894(10) .
Si3B C14B 1.847(7) 4_565
Si3B C14B 1.847(7) .
Si3B C13B 1.896(10) .
Si3B C5B 1.904(8) .
Si4B C8B 1.824(10) .
Si4B C15B 1.842(6) 4_565
Si4B C15B 1.842(6) .
Si4B C16B 1.872(8) .
C1B C2B 1.272(11) .
C2B C3B 1.330(11) .
C3B C4B 1.346(11) .
C4B C5B 1.484(11) .
C5B C6B 1.381(11) .
C6B C7B 1.410(12) .
C7B C8B 1.217(12) .
C9B H9BA 0.9613 .
C9B H9BB 0.9627 .
C10B H10F 0.9800 .
C10B H10G 0.9800 .
C10B H10H 0.9800 .
C11B H11F 0.9603 .
C11B H11G 0.9608 .
C12B H12G 0.9800 .
C12B H12H 0.9800 .
C12B H12I 0.9800 .
C13B H13G 0.9626 .
C13B H13H 0.9614 .
C14B H14G 0.9800 .
C14B H14H 0.9800 .
C14B H14I 0.9800 .
C15B H15G 0.9800 .
C15B H15H 0.9800 .
C15B H15I 0.9800 .
C16B H16E 0.9615 .
C16B H16H 0.9623 .
C17B C21B 1.41(3) .
C17B C18B 1.46(3) .
C17B H17H 0.9500 .
C18B C19B 1.32(3) .
C18B H18E 0.9500 .
C19B C20B 1.383(19) .
C19B H19E 0.9500 .
C20B C21B 1.38(2) .
C20B H20E 0.9500 .
C21B H21C 0.9500 .
C17C C18C 1.36(4) .
C17C C21C 1.44(2) .
C17C H17I 0.9500 .
C18C C19C 1.44(3) .
C18C H18F 0.9500 .
C19C C20C 1.35(3) .
C19C H19F 0.9500 .
C20C C21C 1.47(3) .
C20C H20F 0.9500 .
C21C H21D 0.9500 .

loop_
_geom_torsion_atom_site_label_1
_geom_torsion_atom_site_label_2
_geom_torsion_atom_site_label_3
_geom_torsion_atom_site_label_4
_geom_torsion
_geom_torsion_site_symmetry_1
_geom_torsion_site_symmetry_4
C11 Si1 C1 C2 -118.5(7) . .
C9 Si1 C1 C2 1.9(8) . .
C10 Si1 C1 C2 122.3(7) . .
C11 Si1 C1 Zr1 65.8(8) . .
C9 Si1 C1 Zr1 -173.9(7) . .
C10 Si1 C1 Zr1 -53.4(8) . .
C6 Zr1 C1 C2 -1.3(5) . .
C3 Zr1 C1 C2 0.4(4) . .
C23 Zr1 C1 C2 137.6(4) . .
C24 Zr1 C1 C2 124.2(4) . .
C29 Zr1 C1 C2 -118.0(4) . .
C27 Zr1 C1 C2 -91.3(4) . .
C30 Zr1 C1 C2 -140.8(4) . .
C26 Zr1 C1 C2 -123.6(4) . .
C21 Zr1 C1 C2 84.8(4) . .
C28 Zr1 C1 C2 -84.8(4) . .
C6 Zr1 C1 Si1 175.4(7) . .
C2 Zr1 C1 Si1 176.7(10) . .
C3 Zr1 C1 Si1 177.2(8) . .
C23 Zr1 C1 Si1 -45.6(8) . .
C24 Zr1 C1 Si1 -59.0(8) . .
C29 Zr1 C1 Si1 58.7(8) . .
C27 Zr1 C1 Si1 85.5(8) . .
C30 Zr1 C1 Si1 36.0(8) . .
C26 Zr1 C1 Si1 53.1(7) . .
C21 Zr1 C1 Si1 -98.5(8) . .
C28 Zr1 C1 Si1 92.0(8) . .
Si1 C1 C2 C3 -179.4(9) . .
Zr1 C1 C2 C3 -1.4(12) . .
Si1 C1 C2 Zr1 -178.0(6) . .
C6 Zr1 C2 C1 178.9(4) . .
C3 Zr1 C2 C1 -179.3(6) . .
C23 Zr1 C2 C1 -49.4(4) . .
C24 Zr1 C2 C1 -83.1(5) . .
C29 Zr1 C2 C1 91.4(5) . .
C27 Zr1 C2 C1 85.0(4) . .
C30 Zr1 C2 C1 49.5(5) . .
C26 Zr1 C2 C1 54.1(4) . .
C21 Zr1 C2 C1 -93.7(4) . .
C28 Zr1 C2 C1 107.1(4) . .
C6 Zr1 C2 C3 -1.8(4) . .
C1 Zr1 C2 C3 179.3(6) . .
C23 Zr1 C2 C3 129.8(4) . .
C24 Zr1 C2 C3 96.2(5) . .
C29 Zr1 C2 C3 -89.4(5) . .
C27 Zr1 C2 C3 -95.7(4) . .
C30 Zr1 C2 C3 -131.2(4) . .
C26 Zr1 C2 C3 -126.6(4) . .
C21 Zr1 C2 C3 85.6(4) . .
C28 Zr1 C2 C3 -73.7(4) . .
C1 C2 C3 C4 -179.0(15) . .
Zr1 C2 C3 C4 179(2) . .
C1 C2 C3 Zr1 1.4(12) . .
C6 Zr1 C3 C2 178.0(4) . .
C1 Zr1 C3 C2 -0.4(3) . .
C23 Zr1 C3 C2 -71.0(5) . .
C24 Zr1 C3 C2 -116.4(4) . .
C29 Zr1 C3 C2 119.9(4) . .
C27 Zr1 C3 C2 82.1(4) . .
C30 Zr1 C3 C2 76.7(5) . .
C26 Zr1 C3 C2 59.6(4) . .
C21 Zr1 C3 C2 -91.6(4) . .
C28 Zr1 C3 C2 113.0(4) . .
C6 Zr1 C3 C4 -1.9(5) . .
C2 Zr1 C3 C4 -179.8(8) . .
C1 Zr1 C3 C4 179.8(6) . .
C23 Zr1 C3 C4 109.2(6) . .
C24 Zr1 C3 C4 63.7(6) . .
C29 Zr1 C3 C4 -59.9(6) . .
C27 Zr1 C3 C4 -97.7(6) . .
C30 Zr1 C3 C4 -103.2(6) . .
C26 Zr1 C3 C4 -120.2(5) . .
C21 Zr1 C3 C4 88.6(6) . .
C28 Zr1 C3 C4 -66.8(6) . .
C2 C3 C4 C5 -176.9(17) . .
Zr1 C3 C4 C5 2.6(8) . .
C2 C3 C4 Si2 7(2) . .
Zr1 C3 C4 Si2 -173.1(3) . .
C14 Si2 C4 C3 123.1(5) . .
C13 Si2 C4 C3 -109.9(5) . .
C12 Si2 C4 C3 6.7(6) . .
C14 Si2 C4 C5 -51.5(7) . .
C13 Si2 C4 C5 75.6(7) . .
C12 Si2 C4 C5 -167.8(6) . .
C3 C4 C5 C6 -1.7(8) . .
Si2 C4 C5 C6 172.9(5) . .
C3 C4 C5 Si3 176.6(5) . .
Si2 C4 C5 Si3 -8.9(10) . .
C16 Si3 C5 C6 -65.0(6) . .
C17 Si3 C5 C6 161.8(11) . .
C15 Si3 C5 C6 55.3(6) . .
C17' Si3 C5 C6 -174.1(10) . .
C16 Si3 C5 C4 116.8(6) . .
C17 Si3 C5 C4 -16.3(12) . .
C15 Si3 C5 C4 -122.9(6) . .
C17' Si3 C5 C4 7.7(11) . .
C4 C5 C6 C7 179.8(6) . .
Si3 C5 C6 C7 1.3(8) . .
C4 C5 C6 Zr1 0.3(7) . .
Si3 C5 C6 Zr1 -178.2(3) . .
C2 Zr1 C6 C5 1.8(5) . .
C3 Zr1 C6 C5 0.7(5) . .
C1 Zr1 C6 C5 2.4(6) . .
C23 Zr1 C6 C5 -126.7(5) . .
C24 Zr1 C6 C5 -136.9(5) . .
C29 Zr1 C6 C5 138.7(5) . .
C27 Zr1 C6 C5 86.3(5) . .
C30 Zr1 C6 C5 137.2(5) . .
C26 Zr1 C6 C5 100.1(5) . .
C21 Zr1 C6 C5 -83.9(5) . .
C28 Zr1 C6 C5 108.8(5) . .
C2 Zr1 C6 C7 -177.8(4) . .
C3 Zr1 C6 C7 -178.9(5) . .
C1 Zr1 C6 C7 -177.1(4) . .
C23 Zr1 C6 C7 53.8(5) . .
C24 Zr1 C6 C7 43.5(5) . .
C29 Zr1 C6 C7 -40.8(4) . .
C27 Zr1 C6 C7 -93.3(5) . .
C30 Zr1 C6 C7 -42.3(5) . .
C26 Zr1 C6 C7 -79.4(5) . .
C21 Zr1 C6 C7 96.5(5) . .
C28 Zr1 C6 C7 -70.7(5) . .
C5 C6 C7 C8 172(4) . .
Zr1 C6 C7 C8 -8(5) . .
C6 C7 C8 Si4 -139(23) . .
C20 Si4 C8 C7 43(26) . .
C18 Si4 C8 C7 163(26) . .
C19 Si4 C8 C7 -77(26) . .
C6 Zr1 C21 C25 -56.1(4) . .
C2 Zr1 C21 C25 -151.5(4) . .
C3 Zr1 C21 C25 -119.8(4) . .
C1 Zr1 C21 C25 177.8(4) . .
C23 Zr1 C21 C25 78.6(4) . .
C24 Zr1 C21 C25 37.4(4) . .
C29 Zr1 C21 C25 23.5(6) . .
C27 Zr1 C21 C25 -158.8(12) . .
C30 Zr1 C21 C25 70.3(5) . .
C26 Zr1 C21 C25 117.6(5) . .
C28 Zr1 C21 C25 -25.8(7) . .
C6 Zr1 C21 C22 -171.4(4) . .
C2 Zr1 C21 C22 93.3(4) . .
C3 Zr1 C21 C22 125.0(4) . .
C1 Zr1 C21 C22 62.5(4) . .
C23 Zr1 C21 C22 -36.7(4) . .
C24 Zr1 C21 C22 -77.9(4) . .
C29 Zr1 C21 C22 -91.7(5) . .
C27 Zr1 C21 C22 85.9(14) . .
C30 Zr1 C21 C22 -45.0(6) . .
C26 Zr1 C21 C22 2.3(7) . .
C28 Zr1 C21 C22 -141.1(5) . .
C25 C21 C22 C23 -2.8(8) . .
Zr1 C21 C22 C23 64.5(4) . .
C25 C21 C22 Zr1 -67.3(5) . .
C6 Zr1 C22 C23 -105.2(4) . .
C2 Zr1 C22 C23 159.8(4) . .
C3 Zr1 C22 C23 -171.9(4) . .
C1 Zr1 C22 C23 131.9(5) . .
C24 Zr1 C22 C23 -38.1(4) . .
C29 Zr1 C22 C23 3.2(5) . .
C27 Zr1 C22 C23 82.7(5) . .
C30 Zr1 C22 C23 32.1(5) . .
C26 Zr1 C22 C23 66.2(5) . .
C21 Zr1 C22 C23 -115.2(6) . .
C28 Zr1 C22 C23 14.1(9) . .
C6 Zr1 C22 C21 10.0(5) . .
C2 Zr1 C22 C21 -85.1(4) . .
C3 Zr1 C22 C21 -56.7(4) . .
C1 Zr1 C22 C21 -112.9(4) . .
C23 Zr1 C22 C21 115.2(6) . .
C24 Zr1 C22 C21 77.1(5) . .
C29 Zr1 C22 C21 118.4(4) . .
C27 Zr1 C22 C21 -162.1(4) . .
C30 Zr1 C22 C21 147.3(4) . .
C26 Zr1 C22 C21 -178.7(4) . .
C28 Zr1 C22 C21 129.3(7) . .
C21 C22 C23 C24 2.2(7) . .
Zr1 C22 C23 C24 67.4(4) . .
C21 C22 C23 Zr1 -65.2(5) . .
C6 Zr1 C23 C22 94.7(5) . .
C2 Zr1 C23 C22 -23.1(5) . .
C3 Zr1 C23 C22 11.1(6) . .
C1 Zr1 C23 C22 -46.1(4) . .
C24 Zr1 C23 C22 113.9(6) . .
C29 Zr1 C23 C22 -177.5(4) . .
C27 Zr1 C23 C22 -131.7(4) . .
C30 Zr1 C23 C22 -149.1(5) . .
C26 Zr1 C23 C22 -123.1(4) . .
C21 Zr1 C23 C22 37.0(4) . .
C28 Zr1 C23 C22 -174.0(4) . .
C6 Zr1 C23 C24 -19.2(5) . .
C2 Zr1 C23 C24 -137.0(4) . .
C3 Zr1 C23 C24 -102.8(5) . .
C1 Zr1 C23 C24 -160.0(4) . .
C29 Zr1 C23 C24 68.7(4) . .
C27 Zr1 C23 C24 114.4(4) . .
C30 Zr1 C23 C24 97.1(4) . .
C26 Zr1 C23 C24 123.0(4) . .
C21 Zr1 C23 C24 -76.8(4) . .
C28 Zr1 C23 C24 72.2(5) . .
C22 C23 C24 C25 -0.8(8) . .
Zr1 C23 C24 C25 67.9(5) . .
C22 C23 C24 Zr1 -68.8(4) . .
C6 Zr1 C24 C25 49.1(4) . .
C2 Zr1 C24 C25 -50.4(6) . .
C3 Zr1 C24 C25 -5.6(6) . .
C1 Zr1 C24 C25 -89.8(5) . .
C23 Zr1 C24 C25 -114.9(6) . .
C29 Zr1 C24 C25 133.4(5) . .
C27 Zr1 C24 C25 146.9(4) . .
C30 Zr1 C24 C25 166.2(5) . .
C26 Zr1 C24 C25 178.5(4) . .
C21 Zr1 C24 C25 -37.1(4) . .
C28 Zr1 C24 C25 119.1(4) . .
C6 Zr1 C24 C23 163.9(4) . .
C2 Zr1 C24 C23 64.5(5) . .
C3 Zr1 C24 C23 109.3(4) . .
C1 Zr1 C24 C23 25.1(5) . .
C29 Zr1 C24 C23 -111.7(4) . .
C27 Zr1 C24 C23 -98.2(5) . .
C30 Zr1 C24 C23 -78.9(4) . .
C26 Zr1 C24 C23 -66.6(4) . .
C21 Zr1 C24 C23 77.8(4) . .
C28 Zr1 C24 C23 -126.0(4) . .
C22 C21 C25 C24 2.2(8) . .
Zr1 C21 C25 C24 -65.0(5) . .
C22 C21 C25 Zr1 67.2(5) . .
C23 C24 C25 C21 -0.9(8) . .
Zr1 C24 C25 C21 65.7(5) . .
C23 C24 C25 Zr1 -66.6(5) . .
C6 Zr1 C25 C21 118.6(4) . .
C2 Zr1 C25 C21 31.4(5) . .
C3 Zr1 C25 C21 61.3(4) . .
C1 Zr1 C25 C21 -2.5(5) . .
C23 Zr1 C25 C21 -77.0(4) . .
C24 Zr1 C25 C21 -114.4(6) . .
C29 Zr1 C25 C21 -163.4(4) . .
C27 Zr1 C25 C21 170.7(5) . .
C30 Zr1 C25 C21 -129.9(4) . .
C26 Zr1 C25 C21 -117.0(5) . .
C28 Zr1 C25 C21 167.2(4) . .
C6 Zr1 C25 C24 -126.9(5) . .
C2 Zr1 C25 C24 145.8(4) . .
C3 Zr1 C25 C24 175.8(4) . .
C1 Zr1 C25 C24 111.9(5) . .
C23 Zr1 C25 C24 37.4(4) . .
C29 Zr1 C25 C24 -48.9(5) . .
C27 Zr1 C25 C24 -74.8(7) . .
C30 Zr1 C25 C24 -15.4(5) . .
C26 Zr1 C25 C24 -2.6(7) . .
C21 Zr1 C25 C24 114.4(6) . .
C28 Zr1 C25 C24 -78.3(5) . .
C6 Zr1 C26 C27 -26.5(5) . .
C2 Zr1 C26 C27 72.5(4) . .
C3 Zr1 C26 C27 45.6(4) . .
C1 Zr1 C26 C27 97.8(4) . .
C23 Zr1 C26 C27 -168.0(4) . .
C24 Zr1 C26 C27 -137.7(4) . .
C29 Zr1 C26 C27 -76.8(4) . .
C30 Zr1 C26 C27 -114.5(6) . .
C21 Zr1 C26 C27 161.2(4) . .
C28 Zr1 C26 C27 -36.7(4) . .
C6 Zr1 C26 C30 88.0(4) . .
C2 Zr1 C26 C30 -173.0(4) . .
C3 Zr1 C26 C30 160.1(4) . .
C1 Zr1 C26 C30 -147.7(4) . .
C23 Zr1 C26 C30 -53.5(4) . .
C24 Zr1 C26 C30 -23.2(5) . .
C29 Zr1 C26 C30 37.7(4) . .
C27 Zr1 C26 C30 114.5(6) . .
C21 Zr1 C26 C30 -84.3(5) . .
C28 Zr1 C26 C30 77.8(4) . .
C30 C26 C27 C28 1.0(7) . .
Zr1 C26 C27 C28 67.3(4) . .
C30 C26 C27 Zr1 -66.2(4) . .
C6 Zr1 C27 C28 43.0(4) . .
C2 Zr1 C27 C28 137.8(4) . .
C3 Zr1 C27 C28 106.3(4) . .
C1 Zr1 C27 C28 168.8(4) . .
C23 Zr1 C27 C28 -99.3(5) . .
C24 Zr1 C27 C28 -53.7(6) . .
C29 Zr1 C27 C28 -36.8(4) . .
C30 Zr1 C27 C28 -77.9(4) . .
C26 Zr1 C27 C28 -115.2(6) . .
C21 Zr1 C27 C28 145.2(12) . .
C6 Zr1 C27 C26 158.2(4) . .
C2 Zr1 C27 C26 -107.0(4) . .
C3 Zr1 C27 C26 -138.4(4) . .
C1 Zr1 C27 C26 -76.0(4) . .
C23 Zr1 C27 C26 15.9(5) . .
C24 Zr1 C27 C26 61.5(5) . .
C29 Zr1 C27 C26 78.4(4) . .
C30 Zr1 C27 C26 37.4(4) . .
C21 Zr1 C27 C26 -99.6(14) . .
C28 Zr1 C27 C26 115.2(6) . .
C26 C27 C28 C29 -1.5(7) . .
Zr1 C27 C28 C29 65.3(4) . .
C26 C27 C28 Zr1 -66.8(4) . .
C6 Zr1 C28 C29 110.8(4) . .
C2 Zr1 C28 C29 -159.8(4) . .
C3 Zr1 C28 C29 169.8(4) . .
C1 Zr1 C28 C29 -127.4(4) . .
C23 Zr1 C28 C29 -6.5(5) . .
C24 Zr1 C28 C29 27.6(5) . .
C27 Zr1 C28 C29 -115.2(6) . .
C30 Zr1 C28 C29 -37.6(4) . .
C26 Zr1 C28 C29 -78.2(4) . .
C21 Zr1 C28 C29 78.6(7) . .
C6 Zr1 C28 C27 -134.0(4) . .
C2 Zr1 C28 C27 -44.6(4) . .
C3 Zr1 C28 C27 -75.0(4) . .
C1 Zr1 C28 C27 -12.2(5) . .
C23 Zr1 C28 C27 108.6(4) . .
C24 Zr1 C28 C27 142.8(4) . .
C29 Zr1 C28 C27 115.2(6) . .
C30 Zr1 C28 C27 77.6(4) . .
C26 Zr1 C28 C27 37.0(4) . .
C21 Zr1 C28 C27 -166.2(5) . .
C27 C28 C29 C30 1.4(7) . .
Zr1 C28 C29 C30 66.8(4) . .
C27 C28 C29 Zr1 -65.4(4) . .
C6 Zr1 C29 C28 -62.7(4) . .
C2 Zr1 C29 C28 29.0(6) . .
C3 Zr1 C29 C28 -13.0(5) . .
C1 Zr1 C29 C28 70.7(5) . .
C23 Zr1 C29 C28 174.9(4) . .
C24 Zr1 C29 C28 -154.7(5) . .
C27 Zr1 C29 C28 36.9(4) . .
C30 Zr1 C29 C28 114.7(6) . .
C26 Zr1 C29 C28 77.4(4) . .
C21 Zr1 C29 C28 -143.7(4) . .
C6 Zr1 C29 C30 -177.5(4) . .
C2 Zr1 C29 C30 -85.7(5) . .
C3 Zr1 C29 C30 -127.7(4) . .
C1 Zr1 C29 C30 -44.1(5) . .
C23 Zr1 C29 C30 60.1(4) . .
C24 Zr1 C29 C30 90.5(4) . .
C27 Zr1 C29 C30 -77.9(4) . .
C26 Zr1 C29 C30 -37.3(4) . .
C21 Zr1 C29 C30 101.6(5) . .
C28 Zr1 C29 C30 -114.7(6) . .
C27 C26 C30 C29 -0.1(7) . .
Zr1 C26 C30 C29 -66.4(4) . .
C27 C26 C30 Zr1 66.3(4) . .
C28 C29 C30 C26 -0.8(7) . .
Zr1 C29 C30 C26 66.8(4) . .
C28 C29 C30 Zr1 -67.5(4) . .
C6 Zr1 C30 C26 -111.4(4) . .
C2 Zr1 C30 C26 8.7(5) . .
C3 Zr1 C30 C26 -30.5(6) . .
C1 Zr1 C30 C26 32.3(4) . .
C23 Zr1 C30 C26 126.6(4) . .
C24 Zr1 C30 C26 159.2(4) . .
C29 Zr1 C30 C26 -114.2(6) . .
C27 Zr1 C30 C26 -37.3(4) . .
C21 Zr1 C30 C26 133.3(4) . .
C28 Zr1 C30 C26 -77.4(4) . .
C6 Zr1 C30 C29 2.8(4) . .
C2 Zr1 C30 C29 122.9(4) . .
C3 Zr1 C30 C29 83.7(5) . .
C1 Zr1 C30 C29 146.5(4) . .
C23 Zr1 C30 C29 -119.2(4) . .
C24 Zr1 C30 C29 -86.6(4) . .
C27 Zr1 C30 C29 77.0(4) . .
C26 Zr1 C30 C29 114.2(6) . .
C21 Zr1 C30 C29 -112.4(4) . .
C28 Zr1 C30 C29 36.8(4) . .
C9A Si1A C1A C2A -120.6(2) 4_565 .
C9A Si1A C1A C2A 120.6(2) . .
C10A Si1A C1A C2A 0.000(2) . .
C9A Si1A C1A Zr1A 59.4(2) 4_565 .
C9A Si1A C1A Zr1A -59.4(2) . .
C10A Si1A C1A Zr1A 180.000(1) . .
C6A Zr1A C1A C2A 0.000(1) . .
C3A Zr1A C1A C2A 0.0 . .
C17A Zr1A C1A C2A 119.7(3) 4_565 .
C17A Zr1A C1A C2A -119.7(3) . .
C21A Zr1A C1A C2A 139.8(2) 4_565 .
C21A Zr1A C1A C2A -139.8(2) . .
C20A Zr1A C1A C2A 120.6(2) 4_565 .
C20A Zr1A C1A C2A -120.6(2) . .
C18A Zr1A C1A C2A -84.6(3) . .
C18A Zr1A C1A C2A 84.6(2) 4_565 .
C2A Zr1A C1A Si1A 180.000(2) . .
C6A Zr1A C1A Si1A 180.0 . .
C3A Zr1A C1A Si1A 180.000(1) . .
C17A Zr1A C1A Si1A -60.3(3) 4_565 .
C17A Zr1A C1A Si1A 60.3(3) . .
C21A Zr1A C1A Si1A -40.2(2) 4_565 .
C21A Zr1A C1A Si1A 40.2(2) . .
C20A Zr1A C1A Si1A -59.4(2) 4_565 .
C20A Zr1A C1A Si1A 59.4(2) . .
C18A Zr1A C1A Si1A 95.4(3) . .
C18A Zr1A C1A Si1A -95.4(3) 4_565 .
Si1A C1A C2A C3A 180.000(2) . .
Zr1A C1A C2A C3A 0.000(2) . .
Si1A C1A C2A Zr1A 180.000(2) . .
C6A Zr1A C2A C1A 180.000(1) . .
C3A Zr1A C2A C1A 180.000(1) . .
C17A Zr1A C2A C1A -90.0(4) 4_565 .
C17A Zr1A C2A C1A 90.0(4) . .
C21A Zr1A C2A C1A -49.7(3) 4_565 .
C21A Zr1A C2A C1A 49.7(3) . .
C20A Zr1A C2A C1A -56.8(2) 4_565 .
C20A Zr1A C2A C1A 56.8(2) . .
C18A Zr1A C2A C1A 108.7(2) . .
C18A Zr1A C2A C1A -108.7(2) 4_565 .
C6A Zr1A C2A C3A 0.0 . .
C1A Zr1A C2A C3A 180.000(1) . .
C17A Zr1A C2A C3A 90.0(4) 4_565 .
C17A Zr1A C2A C3A -90.0(4) . .
C21A Zr1A C2A C3A 130.3(3) 4_565 .
C21A Zr1A C2A C3A -130.3(3) . .
C20A Zr1A C2A C3A 123.2(2) 4_565 .
C20A Zr1A C2A C3A -123.2(2) . .
C18A Zr1A C2A C3A -71.3(2) . .
C18A Zr1A C2A C3A 71.3(2) 4_565 .
C1A C2A C3A C4A 180.000(3) . .
Zr1A C2A C3A C4A 180.000(3) . .
C1A C2A C3A Zr1A 0.000(2) . .
C6A Zr1A C3A C2A 180.0 . .
C1A Zr1A C3A C2A 0.0 . .
C17A Zr1A C3A C2A -120.0(3) 4_565 .
C17A Zr1A C3A C2A 120.0(3) . .
C21A Zr1A C3A C2A -75.4(4) 4_565 .
C21A Zr1A C3A C2A 75.4(4) . .
C20A Zr1A C3A C2A -62.1(2) 4_565 .
C20A Zr1A C3A C2A 62.1(2) . .
C18A Zr1A C3A C2A 115.96(18) . .
C18A Zr1A C3A C2A -115.96(18) 4_565 .
C2A Zr1A C3A C4A 180.000(1) . .
C6A Zr1A C3A C4A 0.0 . .
C1A Zr1A C3A C4A 180.0 . .
C17A Zr1A C3A C4A 60.0(3) 4_565 .
C17A Zr1A C3A C4A -60.0(3) . .
C21A Zr1A C3A C4A 104.6(4) 4_565 .
C21A Zr1A C3A C4A -104.6(4) . .
C20A Zr1A C3A C4A 117.9(2) 4_565 .
C20A Zr1A C3A C4A -117.9(2) . .
C18A Zr1A C3A C4A -64.04(18) . .
C18A Zr1A C3A C4A 64.04(18) 4_565 .
C2A C3A C4A C5A 180.000(2) . .
Zr1A C3A C4A C5A 0.0 . .
C2A C3A C4A Si2A 0.000(3) . .
Zr1A C3A C4A Si2A 180.0 . .
C12A Si2A C4A C3A -116.1(3) . .
C12A Si2A C4A C3A 116.1(3) 4_565 .
C11A Si2A C4A C3A 0.0 . .
C12A Si2A C4A C5A 63.9(3) . .
C12A Si2A C4A C5A -63.9(3) 4_565 .
C11A Si2A C4A C5A 180.0 . .
C3A C4A C5A C6A 0.0 . .
Si2A C4A C5A C6A 180.0 . .
C3A C4A C5A Si3A 180.0 . .
Si2A C4A C5A Si3A 0.0 . .
C14A Si3A C5A C6A 60.1(3) . .
C14A Si3A C5A C6A -60.1(3) 4_565 .
C13A Si3A C5A C6A 163.5(5) 4_565 .
C13A Si3A C5A C6A -163.5(5) . .
C14A Si3A C5A C4A -119.9(3) . .
C14A Si3A C5A C4A 119.9(3) 4_565 .
C13A Si3A C5A C4A -16.5(5) 4_565 .
C13A Si3A C5A C4A 16.5(5) . .
C4A C5A C6A C7A 180.0 . .
Si3A C5A C6A C7A 0.0 . .
C4A C5A C6A Zr1A 0.0 . .
Si3A C5A C6A Zr1A 180.0 . .
C2A Zr1A C6A C5A 0.0 . .
C1A Zr1A C6A C5A 0.0 . .
C3A Zr1A C6A C5A 0.0 . .
C17A Zr1A C6A C5A -138.0(2) 4_565 .
C17A Zr1A C6A C5A 138.0(2) . .
C21A Zr1A C6A C5A -133.7(3) 4_565 .
C21A Zr1A C6A C5A 133.7(3) . .
C20A Zr1A C6A C5A -96.0(3) 4_565 .
C20A Zr1A C6A C5A 96.0(3) . .
C18A Zr1A C6A C5A 109.5(2) . .
C18A Zr1A C6A C5A -109.5(2) 4_565 .
C2A Zr1A C6A C7A 180.0 . .
C1A Zr1A C6A C7A 180.0 . .
C3A Zr1A C6A C7A 180.0 . .
C17A Zr1A C6A C7A 42.0(2) 4_565 .
C17A Zr1A C6A C7A -42.0(2) . .
C21A Zr1A C6A C7A 46.3(3) 4_565 .
C21A Zr1A C6A C7A -46.3(3) . .
C20A Zr1A C6A C7A 84.0(3) 4_565 .
C20A Zr1A C6A C7A -84.0(3) . .
C18A Zr1A C6A C7A -70.5(2) . .
C18A Zr1A C6A C7A 70.5(2) 4_565 .
C5A C6A C7A C8A 180.000(8) . .
Zr1A C6A C7A C8A 0.000(8) . .
C6A C7A C8A Si4A 180.00(9) . .
C15A Si4A C8A C7A -59.9(3) . .
C15A Si4A C8A C7A 59.9(3) 4_565 .
C16A Si4A C8A C7A 180.00(9) . .
C14A Si3A C13A C13A 35.1(3) . 4_565
C14A Si3A C13A C13A 149.4(3) 4_565 4_565
C5A Si3A C13A C13A -97.3(2) . 4_565
C2A Zr1A C17A C18A 34.7(7) . .
C6A Zr1A C17A C18A -58.3(5) . .
C1A Zr1A C17A C18A 76.4(6) . .
C3A Zr1A C17A C18A -7.6(6) . .
C17A Zr1A C17A C18A -145.4(4) 4_565 .
C21A Zr1A C17A C18A -177.7(5) 4_565 .
C21A Zr1A C17A C18A 114.8(8) . .
C20A Zr1A C17A C18A 174.7(5) 4_565 .
C20A Zr1A C17A C18A 77.4(5) . .
C18A Zr1A C17A C18A -126.7(6) 4_565 .
C2A Zr1A C17A C21A -80.1(7) . .
C6A Zr1A C17A C21A -173.1(6) . .
C1A Zr1A C17A C21A -38.4(7) . .
C3A Zr1A C17A C21A -122.4(6) . .
C17A Zr1A C17A C21A 99.9(6) 4_565 .
C21A Zr1A C17A C21A 67.6(7) 4_565 .
C20A Zr1A C17A C21A 59.9(7) 4_565 .
C20A Zr1A C17A C21A -37.4(6) . .
C18A Zr1A C17A C21A -114.8(8) . .
C18A Zr1A C17A C21A 118.5(6) 4_565 .
C21A C17A C18A C19A 0.4(9) . .
Zr1A C17A C18A C19A -66.2(5) . .
C21A C17A C18A Zr1A 66.6(6) . .
C2A Zr1A C18A C17A -156.1(5) . .
C6A Zr1A C18A C17A 116.0(5) . .
C1A Zr1A C18A C17A -123.4(5) . .
C3A Zr1A C18A C17A 174.1(5) . .
C17A Zr1A C18A C17A 37.0(5) 4_565 .
C21A Zr1A C18A C17A 2.8(6) 4_565 .
C21A Zr1A C18A C17A -37.7(5) . .
C20A Zr1A C18A C17A -10.1(9) 4_565 .
C20A Zr1A C18A C17A -78.1(5) . .
C18A Zr1A C18A C17A 68.7(7) 4_565 .
C2A Zr1A C18A C19A -40.8(6) . .
C6A Zr1A C18A C19A -128.6(6) . .
C1A Zr1A C18A C19A -8.0(6) . .
C3A Zr1A C18A C19A -70.5(6) . .
C17A Zr1A C18A C19A 152.4(5) 4_565 .
C17A Zr1A C18A C19A 115.4(8) . .
C21A Zr1A C18A C19A 118.2(6) 4_565 .
C21A Zr1A C18A C19A 77.7(6) . .
C20A Zr1A C18A C19A 105.3(8) 4_565 .
C20A Zr1A C18A C19A 37.3(5) . .
C18A Zr1A C18A C19A -176.0(4) 4_565 .
C17A C18A C19A C20A -0.3(9) . .
Zr1A C18A C19A C20A -66.1(5) . .
C17A C18A C19A Zr1A 65.8(6) . .
C2A Zr1A C19A C20A -103.8(5) . .
C6A Zr1A C19A C20A 162.0(5) . .
C1A Zr1A C19A C20A -72.9(5) . .
C3A Zr1A C19A C20A -135.2(5) . .
C17A Zr1A C19A C20A 74.2(6) 4_565 .
C17A Zr1A C19A C20A 77.8(5) . .
C21A Zr1A C19A C20A 28.3(6) 4_565 .
C21A Zr1A C19A C20A 36.7(4) . .
C20A Zr1A C19A C20A -17.0(6) 4_565 .
C18A Zr1A C19A C20A 114.3(8) . .
C18A Zr1A C19A C20A 123.2(8) 4_565 .
C2A Zr1A C19A C18A 141.9(6) . .
C6A Zr1A C19A C18A 47.7(6) . .
C1A Zr1A C19A C18A 172.8(6) . .
C3A Zr1A C19A C18A 110.6(6) . .
C17A Zr1A C19A C18A -40.0(7) 4_565 .
C17A Zr1A C19A C18A -36.5(5) . .
C21A Zr1A C19A C18A -86.0(6) 4_565 .
C21A Zr1A C19A C18A -77.6(6) . .
C20A Zr1A C19A C18A -131.3(6) 4_565 .
C20A Zr1A C19A C18A -114.3(8) . .
C18A Zr1A C19A C18A 8.9(9) 4_565 .
C18A C19A C20A C21A 0.2(9) . .
Zr1A C19A C20A C21A -66.2(6) . .
C18A C19A C20A Zr1A 66.3(5) . .
C2A Zr1A C20A C21A -169.0(5) . .
C6A Zr1A C20A C21A 94.0(6) . .
C1A Zr1A C20A C21A -142.8(6) . .
C3A Zr1A C20A C21A 163.7(5) . .
C17A Zr1A C20A C21A -14.4(6) 4_565 .
C17A Zr1A C20A C21A 38.0(5) . .
C21A Zr1A C20A C21A -43.1(5) 4_565 .
C20A Zr1A C20A C21A -75.0(6) 4_565 .
C18A Zr1A C20A C21A 78.1(5) . .
C18A Zr1A C20A C21A -20.7(9) 4_565 .
C2A Zr1A C20A C19A 75.4(5) . .
C6A Zr1A C20A C19A -21.6(6) . .
C1A Zr1A C20A C19A 101.5(5) . .
C3A Zr1A C20A C19A 48.0(5) . .
C17A Zr1A C20A C19A -130.1(5) 4_565 .
C17A Zr1A C20A C19A -77.6(5) . .
C21A Zr1A C20A C19A -158.7(5) 4_565 .
C21A Zr1A C20A C19A -115.6(7) . .
C20A Zr1A C20A C19A 169.4(4) 4_565 .
C18A Zr1A C20A C19A -37.5(5) . .
C18A Zr1A C20A C19A -136.3(7) 4_565 .
C19A C20A C21A C17A 0.1(9) . .
Zr1A C20A C21A C17A -66.6(6) . .
C19A C20A C21A Zr1A 66.7(5) . .
C18A C17A C21A C20A -0.3(9) . .
Zr1A C17A C21A C20A 66.9(5) . .
C18A C17A C21A Zr1A -67.2(6) . .
C2A Zr1A C21A C20A 13.4(7) . .
C6A Zr1A C21A C20A -105.9(5) . .
C1A Zr1A C21A C20A 36.9(6) . .
C3A Zr1A C21A C20A -24.1(7) . .
C17A Zr1A C21A C20A 167.7(5) 4_565 .
C17A Zr1A C21A C20A -113.9(9) . .
C21A Zr1A C21A C20A 136.9(5) 4_565 .
C20A Zr1A C21A C20A 115.0(6) 4_565 .
C18A Zr1A C21A C20A -77.2(6) . .
C18A Zr1A C21A C20A 169.2(5) 4_565 .
C2A Zr1A C21A C17A 127.2(6) . .
C6A Zr1A C21A C17A 7.9(7) . .
C1A Zr1A C21A C17A 150.7(6) . .
C3A Zr1A C21A C17A 89.8(7) . .
C17A Zr1A C21A C17A -78.4(7) 4_565 .
C21A Zr1A C21A C17A -109.2(6) 4_565 .
C20A Zr1A C21A C17A -131.1(6) 4_565 .
C20A Zr1A C21A C17A 113.9(9) . .
C18A Zr1A C21A C17A 36.6(5) . .
C18A Zr1A C21A C17A -76.9(7) 4_565 .
C9B Si1B C1B C2B 180.000(4) . .
C10B Si1B C1B C2B 59.8(3) 4_565 .
C10B Si1B C1B C2B -59.8(3) . .
C9B Si1B C1B Zr1B 0.000(3) . .
C10B Si1B C1B Zr1B -120.2(3) 4_565 .
C10B Si1B C1B Zr1B 120.2(3) . .
C3B Zr1B C1B C2B 0.000(3) . .
C6B Zr1B C1B C2B 0.000(3) . .
C17B Zr1B C1B C2B 93.7(5) . .
C17B Zr1B C1B C2B -93.7(5) 4_565 .
C20B Zr1B C1B C2B 146.1(4) . .
C20B Zr1B C1B C2B -146.1(4) 4_565 .
C19B Zr1B C1B C2B 125.6(6) . .
C19B Zr1B C1B C2B -125.6(6) 4_565 .
C21B Zr1B C1B C2B 127.3(6) . .
C21B Zr1B C1B C2B -127.3(6) 4_565 .
C3B Zr1B C1B Si1B 180.000(2) . .
C2B Zr1B C1B Si1B 180.000(4) . .
C6B Zr1B C1B Si1B 180.000(1) . .
C17B Zr1B C1B Si1B -86.3(5) . .
C17B Zr1B C1B Si1B 86.3(5) 4_565 .
C20B Zr1B C1B Si1B -33.9(4) . .
C20B Zr1B C1B Si1B 33.9(4) 4_565 .
C19B Zr1B C1B Si1B -54.4(6) . .
C19B Zr1B C1B Si1B 54.4(6) 4_565 .
C21B Zr1B C1B Si1B -52.7(6) . .
C21B Zr1B C1B Si1B 52.7(6) 4_565 .
Si1B C1B C2B C3B 180.000(5) . .
Zr1B C1B C2B C3B 0.000(5) . .
Si1B C1B C2B Zr1B 180.000(4) . .
C3B Zr1B C2B C1B 180.000(3) . .
C6B Zr1B C2B C1B 180.000(2) . .
C17B Zr1B C2B C1B -84.2(5) . .
C17B Zr1B C2B C1B 84.2(5) 4_565 .
C20B Zr1B C2B C1B -44.0(5) . .
C20B Zr1B C2B C1B 44.0(5) 4_565 .
C19B Zr1B C2B C1B -88.4(7) . .
C19B Zr1B C2B C1B 88.4(7) 4_565 .
C21B Zr1B C2B C1B -51.6(5) . .
C21B Zr1B C2B C1B 51.6(5) 4_565 .
C6B Zr1B C2B C3B 0.000(3) . .
C17B Zr1B C2B C3B 95.8(5) . .
C17B Zr1B C2B C3B -95.8(5) 4_565 .
C1B Zr1B C2B C3B 180.000(3) . .
C20B Zr1B C2B C3B 136.0(5) . .
C20B Zr1B C2B C3B -136.0(5) 4_565 .
C19B Zr1B C2B C3B 91.6(7) . .
C19B Zr1B C2B C3B -91.6(7) 4_565 .
C21B Zr1B C2B C3B 128.4(5) . .
C21B Zr1B C2B C3B -128.4(5) 4_565 .
C1B C2B C3B C4B 180.000(7) . .
Zr1B C2B C3B C4B 180.000(8) . .
C1B C2B C3B Zr1B 0.000(5) . .
C6B Zr1B C3B C2B 180.000(2) . .
C17B Zr1B C3B C2B -83.8(5) . .
C17B Zr1B C3B C2B 83.8(5) 4_565 .
C1B Zr1B C3B C2B 0.000(2) . .
C20B Zr1B C3B C2B -76.1(7) . .
C20B Zr1B C3B C2B 76.1(7) 4_565 .
C19B Zr1B C3B C2B -125.1(5) . .
C19B Zr1B C3B C2B 125.1(5) 4_565 .
C21B Zr1B C3B C2B -59.6(5) . .
C21B Zr1B C3B C2B 59.6(5) 4_565 .
C2B Zr1B C3B C4B 180.000(4) . .
C6B Zr1B C3B C4B 0.000(3) . .
C17B Zr1B C3B C4B 96.2(5) . .
C17B Zr1B C3B C4B -96.2(5) 4_565 .
C1B Zr1B C3B C4B 180.000(3) . .
C20B Zr1B C3B C4B 103.9(7) . .
C20B Zr1B C3B C4B -103.9(7) 4_565 .
C19B Zr1B C3B C4B 54.9(5) . .
C19B Zr1B C3B C4B -54.9(5) 4_565 .
C21B Zr1B C3B C4B 120.4(5) . .
C21B Zr1B C3B C4B -120.4(5) 4_565 .
C2B C3B C4B C5B 180.000(7) . .
Zr1B C3B C4B C5B 0.000(4) . .
C2B C3B C4B Si2B 0.000(8) . .
Zr1B C3B C4B Si2B 180.000(2) . .
C12B Si2B C4B C3B -116.5(3) 4_565 .
C12B Si2B C4B C3B 116.5(3) . .
C11B Si2B C4B C3B 0.000(3) . .
C12B Si2B C4B C5B 63.5(3) 4_565 .
C12B Si2B C4B C5B -63.5(3) . .
C11B Si2B C4B C5B 180.000(3) . .
C3B C4B C5B C6B 0.000(4) . .
Si2B C4B C5B C6B 180.000(3) . .
C3B C4B C5B Si3B 180.000(3) . .
Si2B C4B C5B Si3B 0.000(4) . .
C14B Si3B C5B C6B 60.7(3) 4_565 .
C14B Si3B C5B C6B -60.7(3) . .
C13B Si3B C5B C6B 180.000(2) . .
C14B Si3B C5B C4B -119.3(3) 4_565 .
C14B Si3B C5B C4B 119.3(3) . .
C13B Si3B C5B C4B 0.000(3) . .
C4B C5B C6B C7B 180.000(3) . .
Si3B C5B C6B C7B 0.000(3) . .
C4B C5B C6B Zr1B 0.000(3) . .
Si3B C5B C6B Zr1B 180.000(1) . .
C3B Zr1B C6B C5B 0.000(2) . .
C2B Zr1B C6B C5B 0.000(2) . .
C17B Zr1B C6B C5B -88.2(5) . .
C17B Zr1B C6B C5B 88.2(5) 4_565 .
C1B Zr1B C6B C5B 0.000(2) . .
C20B Zr1B C6B C5B -141.9(5) . .
C20B Zr1B C6B C5B 141.9(5) 4_565 .
C19B Zr1B C6B C5B -143.4(4) . .
C19B Zr1B C6B C5B 143.4(4) 4_565 .
C21B Zr1B C6B C5B -103.5(6) . .
C21B Zr1B C6B C5B 103.5(6) 4_565 .
C3B Zr1B C6B C7B 180.000(2) . .
C2B Zr1B C6B C7B 180.000(2) . .
C17B Zr1B C6B C7B 91.8(5) . .
C17B Zr1B C6B C7B -91.8(5) 4_565 .
C1B Zr1B C6B C7B 180.000(2) . .
C20B Zr1B C6B C7B 38.1(5) . .
C20B Zr1B C6B C7B -38.1(5) 4_565 .
C19B Zr1B C6B C7B 36.6(4) . .
C19B Zr1B C6B C7B -36.6(4) 4_565 .
C21B Zr1B C6B C7B 76.5(6) . .
C21B Zr1B C6B C7B -76.5(6) 4_565 .
C5B C6B C7B C8B 180.00(2) . .
Zr1B C6B C7B C8B 0.00(3) . .
C6B C7B C8B Si4B 180.000(19) . .
C15B Si4B C8B C7B -59.9(2) 4_565 .
C15B Si4B C8B C7B 59.9(2) . .
C16B Si4B C8B C7B 180.00(2) . .
C3B Zr1B C17B C21B 138.5(11) . .
C2B Zr1B C17B C21B 106.3(11) . .
C6B Zr1B C17B C21B -157.7(11) . .
C17B Zr1B C17B C21B 39(5) 4_565 .
C1B Zr1B C17B C21B 75.7(11) . .
C20B Zr1B C17B C21B -36.3(9) . .
C20B Zr1B C17B C21B -28.7(13) 4_565 .
C19B Zr1B C17B C21B -76.7(11) . .
C19B Zr1B C17B C21B -68.1(14) 4_565 .
C21B Zr1B C17B C21B 8.9(12) 4_565 .
C3B Zr1B C17B C18B -111.4(12) . .
C2B Zr1B C17B C18B -143.7(12) . .
C6B Zr1B C17B C18B -47.7(12) . .
C17B Zr1B C17B C18B 149(4) 4_565 .
C1B Zr1B C17B C18B -174.3(12) . .
C20B Zr1B C17B C18B 73.7(12) . .
C20B Zr1B C17B C18B 81.3(13) 4_565 .
C19B Zr1B C17B C18B 33.3(11) . .
C19B Zr1B C17B C18B 42.0(15) 4_565 .
C21B Zr1B C17B C18B 110.0(15) . .
C21B Zr1B C17B C18B 118.9(12) 4_565 .
C21B C17B C18B C19B 6(3) . .
Zr1B C17B C18B C19B -63(2) . .
C21B C17B C18B Zr1B 69.0(13) . .
C3B Zr1B C18B C19B -168.5(12) . .
C2B Zr1B C18B C19B 159.6(11) . .
C6B Zr1B C18B C19B -111.6(14) . .
C17B Zr1B C18B C19B 118.8(19) . .
C17B Zr1B C18B C19B -46(2) 4_565 .
C1B Zr1B C18B C19B 125.3(12) . .
C20B Zr1B C18B C19B 38.3(10) . .
C20B Zr1B C18B C19B 3.8(15) 4_565 .
C19B Zr1B C18B C19B -29.1(13) 4_565 .
C21B Zr1B C18B C19B 79.0(14) . .
C21B Zr1B C18B C19B 17(2) 4_565 .
C3B Zr1B C18B C17B 72.7(12) . .
C2B Zr1B C18B C17B 40.8(13) . .
C6B Zr1B C18B C17B 129.6(13) . .
C17B Zr1B C18B C17B -165(2) 4_565 .
C1B Zr1B C18B C17B 6.5(14) . .
C20B Zr1B C18B C17B -80.5(13) . .
C20B Zr1B C18B C17B -114.9(12) 4_565 .
C19B Zr1B C18B C17B -118.8(19) . .
C19B Zr1B C18B C17B -147.9(12) 4_565 .
C21B Zr1B C18B C17B -39.7(11) . .
C21B Zr1B C18B C17B -102.2(16) 4_565 .
C17B C18B C19B C20B -5(3) . .
Zr1B C18B C19B C20B -66.5(12) . .
C17B C18B C19B Zr1B 61(2) . .
C3B Zr1B C19B C18B 15.5(16) . .
C2B Zr1B C19B C18B -32.1(17) . .
C6B Zr1B C19B C18B 62.9(14) . .
C17B Zr1B C19B C18B -37.1(14) . .
C17B Zr1B C19B C18B 157.4(15) 4_565 .
C1B Zr1B C19B C18B -76.4(15) . .
C20B Zr1B C19B C18B -114.7(17) . .
C20B Zr1B C19B C18B -176.3(15) 4_565 .
C19B Zr1B C19B C18B 149.9(13) 4_565 .
C21B Zr1B C19B C18B -78.5(15) . .
C21B Zr1B C19B C18B -169.0(15) 4_565 .
C3B Zr1B C19B C20B 130.2(9) . .
C2B Zr1B C19B C20B 82.7(12) . .
C6B Zr1B C19B C20B 177.6(10) . .
C17B Zr1B C19B C20B 77.6(11) . .
C17B Zr1B C19B C20B -87.9(13) 4_565 .
C1B Zr1B C19B C20B 38.3(12) . .
C20B Zr1B C19B C20B -61.6(11) 4_565 .
C19B Zr1B C19B C20B -95.4(10) 4_565 .
C21B Zr1B C19B C20B 36.2(10) . .
C21B Zr1B C19B C20B -54.3(11) 4_565 .
C18B C19B C20B C21B 2(2) . .
Zr1B C19B C20B C21B -66.3(12) . .
C18B C19B C20B Zr1B 68.3(19) . .
C3B Zr1B C20B C21B 28.2(15) . .
C2B Zr1B C20B C21B -13.9(13) . .
C6B Zr1B C20B C21B 113.8(11) . .
C17B Zr1B C20B C21B 37.5(11) . .
C17B Zr1B C20B C21B -128.4(13) 4_565 .
C1B Zr1B C20B C21B -35.5(12) . .
C20B Zr1B C20B C21B -135.3(10) 4_565 .
C19B Zr1B C20B C21B 116.6(16) . .
C19B Zr1B C20B C21B -167.3(12) 4_565 .
C21B Zr1B C20B C21B -112.8(14) 4_565 .
C3B Zr1B C20B C19B -88.4(11) . .
C2B Zr1B C20B C19B -130.5(9) . .
C6B Zr1B C20B C19B -2.7(11) . .
C17B Zr1B C20B C19B -79.1(11) . .
C17B Zr1B C20B C19B 115.1(12) 4_565 .
C1B Zr1B C20B C19B -152.0(9) . .
C20B Zr1B C20B C19B 108.1(9) 4_565 .
C19B Zr1B C20B C19B 76.1(11) 4_565 .
C21B Zr1B C20B C19B -116.6(16) . .
C21B Zr1B C20B C19B 130.6(10) 4_565 .
C19B C20B C21B C17B 2(2) . .
Zr1B C20B C21B C17B -63.7(13) . .
C19B C20B C21B Zr1B 65.8(11) . .
C18B C17B C21B C20B -5(2) . .
Zr1B C17B C21B C20B 64.2(13) . .
C18B C17B C21B Zr1B -69.1(19) . .
C3B Zr1B C21B C20B -163.1(9) . .
C2B Zr1B C21B C20B 169.1(10) . .
C6B Zr1B C21B C20B -87.7(12) . .
C17B Zr1B C21B C20B -115.9(15) . .
C17B Zr1B C21B C20B 75.5(14) 4_565 .
C1B Zr1B C21B C20B 145.0(11) . .
C20B Zr1B C21B C20B 39.7(11) 4_565 .
C19B Zr1B C21B C20B -36.6(9) . .
C19B Zr1B C21B C20B 13.3(12) 4_565 .
C21B Zr1B C21B C20B 70.5(12) 4_565 .
C3B Zr1B C21B C17B -47.3(12) . .
C2B Zr1B C21B C17B -75.0(11) . .
C6B Zr1B C21B C17B 28.1(14) . .
C17B Zr1B C21B C17B -168.6(16) 4_565 .
C1B Zr1B C21B C17B -99.2(12) . .
C20B Zr1B C21B C17B 115.9(15) . .
C20B Zr1B C21B C17B 155.5(11) 4_565 .
C19B Zr1B C21B C17B 79.3(11) . .
C19B Zr1B C21B C17B 129.1(12) 4_565 .
C21B Zr1B C21B C17B -173.7(9) 4_565 .
C3B Zr1B C17C C18C 119(2) . .
C2B Zr1B C17C C18C 151(2) . .
C6B Zr1B C17C C18C 54(2) . .
C17B Zr1B C17C C18C 144(4) . .
C17B Zr1B C17C C18C -95(4) 4_565 .
C1B Zr1B C17C C18C -178(2) . .
C20B Zr1B C17C C18C -71(2) . .
C20B Zr1B C17C C18C -71(2) 4_565 .
C19B Zr1B C17C C18C -24(2) . .
C19B Zr1B C17C C18C -35(2) 4_565 .
C21B Zr1B C17C C18C -119(2) . .
C21B Zr1B C17C C18C -101(2) 4_565 .
C3B Zr1B C17C C21C -123.4(14) . .
C2B Zr1B C17C C21C -90.7(14) . .
C6B Zr1B C17C C21C 172.1(15) . .
C17B Zr1B C17C C21C -98(4) . .
C17B Zr1B C17C C21C 23(3) 4_565 .
C1B Zr1B C17C C21C -60.2(14) . .
C20B Zr1B C17C C21C 47.2(17) . .
C20B Zr1B C17C C21C 47.4(14) 4_565 .
C19B Zr1B C17C C21C 94.1(15) . .
C19B Zr1B C17C C21C 83.4(15) 4_565 .
C21B Zr1B C17C C21C -1(2) . .
C21B Zr1B C17C C21C 16.6(13) 4_565 .
C21C C17C C18C C19C 8(5) . .
Zr1B C17C C18C C19C 72(3) . .
C21C C17C C18C Zr1B -63(3) . .
C3B Zr1B C18C C17C -59.8(19) . .
C2B Zr1B C18C C17C -30(2) . .
C6B Zr1B C18C C17C -119.5(19) . .
C17B Zr1B C18C C17C -162.3(18) . .
C17B Zr1B C18C C17C 26.4(14) 4_565 .
C1B Zr1B C18C C17C 2(2) . .
C20B Zr1B C18C C17C 128.6(16) . .
C20B Zr1B C18C C17C 96(2) 4_565 .
C19B Zr1B C18C C17C 162.4(17) . .
C19B Zr1B C18C C17C 129(3) 4_565 .
C21B Zr1B C18C C17C 114.3(18) . .
C21B Zr1B C18C C17C 57.9(18) 4_565 .
C3B Zr1B C18C C19C -169.6(18) . .
C2B Zr1B C18C C19C -139.7(16) . .
C6B Zr1B C18C C19C 131(2) . .
C17B Zr1B C18C C19C 88(3) . .
C17B Zr1B C18C C19C -83(2) 4_565 .
C1B Zr1B C18C C19C -107.8(17) . .
C20B Zr1B C18C C19C 19(2) . .
C20B Zr1B C18C C19C -14.0(16) 4_565 .
C19B Zr1B C18C C19C 53(2) . .
C19B Zr1B C18C C19C 19.2(13) 4_565 .
C21B Zr1B C18C C19C 5(3) . .
C21B Zr1B C18C C19C -51.9(18) 4_565 .
C17C C18C C19C C20C -10(5) . .
Zr1B C18C C19C C20C 64(2) . .
C17C C18C C19C Zr1B -74(3) . .
C3B Zr1B C19C C20C -107.0(14) . .
C2B Zr1B C19C C20C -66.6(16) . .
C6B Zr1B C19C C20C -164.1(14) . .
C17B Zr1B C19C C20C 96.9(17) . .
C17B Zr1B C19C C20C -64.3(15) 4_565 .
C1B Zr1B C19C C20C -30.1(16) . .
C20B Zr1B C19C C20C 76.8(14) . .
C20B Zr1B C19C C20C 36.6(12) 4_565 .
C19B Zr1B C19C C20C 109.9(15) . .
C19B Zr1B C19C C20C 120(4) 4_565 .
C21B Zr1B C19C C20C 63.0(14) . .
C21B Zr1B C19C C20C -14.1(14) 4_565 .
C3B Zr1B C19C C18C 13(2) . .
C2B Zr1B C19C C18C 53(2) . .
C6B Zr1B C19C C18C -44(2) . .
C17B Zr1B C19C C18C -144(2) . .
C17B Zr1B C19C C18C 55(2) 4_565 .
C1B Zr1B C19C C18C 89(2) . .
C20B Zr1B C19C C18C -164(2) . .
C20B Zr1B C19C C18C 156(3) 4_565 .
C19B Zr1B C19C C18C -130(2) . .
C19B Zr1B C19C C18C -120(4) 4_565 .
C21B Zr1B C19C C18C -177.4(19) . .
C21B Zr1B C19C C18C 105(2) 4_565 .
C18C C19C C20C C21C 7(3) . .
Zr1B C19C C20C C21C 70.2(15) . .
C18C C19C C20C Zr1B -63(3) . .
C3B Zr1B C20C C19C 94.9(15) . .
C2B Zr1B C20C C19C 129.2(13) . .
C6B Zr1B C20C C19C 18.0(16) . .
C17B Zr1B C20C C19C -117.7(15) . .
C17B Zr1B C20C C19C 79.4(17) 4_565 .
C1B Zr1B C20C C19C 154.5(14) . .
C20B Zr1B C20C C19C -101.1(14) . .
C20B Zr1B C20C C19C -82(3) 4_565 .
C19B Zr1B C20C C19C -71.0(15) . .
C19B Zr1B C20C C19C -20.1(14) 4_565 .
C21B Zr1B C20C C19C -126.9(13) . .
C21B Zr1B C20C C19C 145(4) 4_565 .
C3B Zr1B C20C C21C -15.6(16) . .
C2B Zr1B C20C C21C 18.7(14) . .
C6B Zr1B C20C C21C -92.5(14) . .
C17B Zr1B C20C C21C 131.8(14) . .
C17B Zr1B C20C C21C -31.2(12) 4_565 .
C1B Zr1B C20C C21C 43.9(13) . .
C20B Zr1B C20C C21C 148.4(14) . .
C20B Zr1B C20C C21C 168(3) 4_565 .
C19B Zr1B C20C C21C 178.4(13) . .
C19B Zr1B C20C C21C -130.7(18) 4_565 .
C21B Zr1B C20C C21C 122.6(11) . .
C21B Zr1B C20C C21C 35(2) 4_565 .
C18C C17C C21C C20C -5(4) . .
Zr1B C17C C21C C20C -67.2(16) . .
C18C C17C C21C Zr1B 63(3) . .
C19C C20C C21C C17C -1(3) . .
Zr1B C20C C21C C17C 69.8(19) . .
C19C C20C C21C Zr1B -71.2(15) . .
C3B Zr1B C21C C17C 55.6(14) . .
C2B Zr1B C21C C17C 85.1(14) . .
C6B Zr1B C21C C17C -8.6(16) . .
C17B Zr1B C21C C17C 158.8(12) . .
C17B Zr1B C21C C17C -18(2) 4_565 .
C1B Zr1B C21C C17C 114.5(15) . .
C20B Zr1B C21C C17C -145.6(13) . .
C20B Zr1B C21C C17C -117.2(17) 4_565 .
C19B Zr1B C21C C17C -114.0(14) . .
C19B Zr1B C21C C17C -80.2(15) 4_565 .
C21B Zr1B C21C C17C 179.4(13) . .
C21B Zr1B C21C C17C -142(3) 4_565 .
C3B Zr1B C21C C20C 167.6(13) . .
C2B Zr1B C21C C20C -162.8(14) . .
C6B Zr1B C21C C20C 103.4(13) . .
C17B Zr1B C21C C20C -89.2(16) . .
C17B Zr1B C21C C20C 94(3) 4_565 .
C1B Zr1B C21C C20C -133.4(14) . .
C20B Zr1B C21C C20C -33.6(15) . .
C20B Zr1B C21C C20C -5.1(13) 4_565 .
C19B Zr1B C21C C20C -2.0(16) . .
C19B Zr1B C21C C20C 31.8(13) 4_565 .
C21B Zr1B C21C C20C -68.5(12) . .
C21B Zr1B C21C C20C -30(2) 4_565 .
